data_4337742
loop_
_publ_author_name
'K\"a\&s, Martina'
'Hohenberger, Johannes'
'Adelhardt, Mario'
'Zolnhofer, Eva M.'
'Mossin, Susanne'
'Heinemann, Frank W.'
'Sutter, J\"org'
'Meyer, Karsten'

_publ_section_title
;
 Synthesis and characterization of divalent manganese, iron, and cobalt
 complexes in tripodal phenolate/n-heterocyclic carbene ligand
 environments.
;
_journal_issue 5
_journal_name_full 'Inorganic chemistry'
_journal_page_first 2460
_journal_page_last 2470
_journal_paper_doi 10.1021/ic4024053
_journal_volume 53
_journal_year 2014
_chemical_formula_moiety 'C98 H148 Co2 N2 Na2 O8, 4(C6 H6)'
_chemical_formula_sum 'C122 H172 Co2 N2 Na2 O8'
_chemical_formula_weight 1958.46
_chemical_name_systematic
; 
 ? 
;
_space_group_IT_number 4
_symmetry_cell_setting monoclinic
_symmetry_space_group_name_Hall 'P 2yb'
_symmetry_space_group_name_H-M 'P 1 21 1'
_atom_sites_solution_hydrogens geom
_atom_sites_solution_primary direct
_atom_sites_solution_secondary difmap
_audit_creation_method SHELXL-97
_cell_angle_alpha 90.00
_cell_angle_beta 115.288(7)
_cell_angle_gamma 90.00
_cell_formula_units_Z 2
_cell_length_a 14.6042(16)
_cell_length_b 27.0532(17)
_cell_length_c 15.9969(14)
_cell_measurement_reflns_used 213
_cell_measurement_temperature 150(2)
_cell_measurement_theta_max 20.00
_cell_measurement_theta_min 6.00
_cell_volume 5714.6(9)
_computing_cell_refinement 'EVALCCD (Duisenberg, 2003)'
_computing_data_collection 'COLLECT (Bruker-Nonius, 2002)'
_computing_data_reduction 'EVALCCD (Duisenberg, 2003)'
_computing_molecular_graphics 'SHELXTL 6.12 (Bruker AXS, 2002)'
_computing_publication_material 'SHELXTL 6.12 (Bruker AXS, 2002)'
_computing_structure_refinement 'SHELXTL 6.12 (Bruker AXS, 2002)'
_computing_structure_solution 'SHELXTL 6.12 (Bruker AXS, 2002)'
_diffrn_ambient_temperature 150(2)
_diffrn_detector_area_resol_mean 9
_diffrn_measured_fraction_theta_full 0.998
_diffrn_measured_fraction_theta_max 0.998
_diffrn_measurement_device_type 'Bruker-Nonius KappaCCD'
_diffrn_measurement_method
;
 \f- and \w-rotations with 1.20 \% and 96 sec per frame
;
_diffrn_radiation_monochromator graphite
_diffrn_radiation_source 'fine-focus sealed tube'
_diffrn_radiation_type MoK\a
_diffrn_radiation_wavelength 0.71073
_diffrn_reflns_av_R_equivalents 0.0781
_diffrn_reflns_av_sigmaI/netI 0.0813
_diffrn_reflns_limit_h_max 18
_diffrn_reflns_limit_h_min -18
_diffrn_reflns_limit_k_max 34
_diffrn_reflns_limit_k_min -34
_diffrn_reflns_limit_l_max 20
_diffrn_reflns_limit_l_min -20
_diffrn_reflns_number 110523
_diffrn_reflns_theta_full 26.73
_diffrn_reflns_theta_max 26.73
_diffrn_reflns_theta_min 2.98
_exptl_absorpt_coefficient_mu 0.352
_exptl_absorpt_correction_T_max 0.950
_exptl_absorpt_correction_T_min 0.878
_exptl_absorpt_correction_type multi-scan
_exptl_absorpt_process_details 'SADABS, Bruker-AXS, 2002'
_exptl_crystal_colour blue
_exptl_crystal_density_diffrn 1.138
_exptl_crystal_density_method 'not measured'
_exptl_crystal_description prism
_exptl_crystal_F_000 2116
_exptl_crystal_size_max 0.24
_exptl_crystal_size_mid 0.20
_exptl_crystal_size_min 0.13
_refine_diff_density_max 0.423
_refine_diff_density_min -0.287
_refine_diff_density_rms 0.056
_refine_ls_abs_structure_details
;
 Flack H D (1983), Acta Cryst. A39, 876-881
 11829 Friedel pairs used in the refinement of Flack parameter
;
_refine_ls_abs_structure_Flack 0.038(8)
_refine_ls_extinction_method none
_refine_ls_goodness_of_fit_ref 1.024
_refine_ls_hydrogen_treatment constr
_refine_ls_matrix_type full
_refine_ls_number_parameters 1321
_refine_ls_number_reflns 24207
_refine_ls_number_restraints 160
_refine_ls_restrained_S_all 1.041
_refine_ls_R_factor_all 0.0789
_refine_ls_R_factor_gt 0.0497
_refine_ls_shift/su_max 0.024
_refine_ls_shift/su_mean 0.000
_refine_ls_structure_factor_coef Fsqd
_refine_ls_weighting_details 'calc w=1/[\s^2^(Fo^2^)+(0.0585P)^2^+0.0000P] where P=(Fo^2^+2Fc^2^)/3'
_refine_ls_weighting_scheme calc
_refine_ls_wR_factor_gt 0.1037
_refine_ls_wR_factor_ref 0.1138
_reflns_number_gt 18340
_reflns_number_total 24207
_reflns_threshold_expression >2sigma(I)
_cod_data_source_file ic4024053_si_002.cif
_cod_data_source_block sm0902a
_cod_original_sg_symbol_Hall P2yb
_cod_original_sg_symbol_H-M P2(1)
_cod_database_code 4337742

loop_
_symmetry_equiv_pos_as_xyz
'x, y, z'
'-x, y+1/2, -z'

loop_
_atom_site_label
_atom_site_type_symbol
_atom_site_fract_x
_atom_site_fract_y
_atom_site_fract_z
_atom_site_U_iso_or_equiv
_atom_site_adp_type
_atom_site_occupancy
_atom_site_symmetry_multiplicity
_atom_site_calc_flag
_atom_site_refinement_flags
_atom_site_disorder_assembly
_atom_site_disorder_group
Co1 Co 0.20852(3) 0.197413(13) 0.71683(2) 0.01905(9) Uani 1 1 d . . .
O1 O 0.13300(15) 0.17480(7) 0.59020(13) 0.0234(5) Uani 1 1 d . . .
O2 O 0.11570(15) 0.18934(7) 0.77061(13) 0.0255(5) Uani 1 1 d . . .
O3 O 0.31674(15) 0.24445(7) 0.75374(13) 0.0221(4) Uani 1 1 d . . .
N1 N 0.29556(18) 0.13557(8) 0.76942(15) 0.0199(5) Uani 1 1 d . . .
C1 C 0.2496(2) 0.09416(11) 0.7023(2) 0.0244(7) Uani 1 1 d . . .
H1A H 0.1814 0.0870 0.6985 0.029 Uiso 1 1 calc R . .
H1B H 0.2915 0.0642 0.7263 0.029 Uiso 1 1 calc R . .
C2 C 0.2402(2) 0.10476(10) 0.60606(19) 0.0221(6) Uani 1 1 d . . .
C3 C 0.1772(2) 0.14345(10) 0.5523(2) 0.0217(6) Uani 1 1 d . . .
C4 C 0.1616(2) 0.14853(11) 0.45877(19) 0.0220(6) Uani 1 1 d . . .
C5 C 0.2133(2) 0.11604(11) 0.4259(2) 0.0241(7) Uani 1 1 d . . .
H5A H 0.2031 0.1195 0.3634 0.029 Uiso 1 1 calc R . .
C6 C 0.2787(2) 0.07901(11) 0.4788(2) 0.0227(7) Uani 1 1 d . . .
C7 C 0.2899(2) 0.07393(11) 0.5692(2) 0.0272(7) Uani 1 1 d . . .
H7A H 0.3328 0.0486 0.6070 0.033 Uiso 1 1 calc R . .
C8 C 0.2945(2) 0.12276(11) 0.85944(19) 0.0242(7) Uani 1 1 d . . .
H8A H 0.3321 0.1488 0.9046 0.029 Uiso 1 1 calc R . .
H8B H 0.3324 0.0915 0.8815 0.029 Uiso 1 1 calc R . .
C9 C 0.1923(2) 0.11674(10) 0.86131(18) 0.0216(6) Uani 1 1 d . . .
C10 C 0.1150(2) 0.15257(10) 0.82788(19) 0.0209(6) Uani 1 1 d . . .
C11 C 0.0354(2) 0.15106(11) 0.8566(2) 0.0252(7) Uani 1 1 d . . .
C12 C 0.0318(2) 0.11063(11) 0.9091(2) 0.0283(7) Uani 1 1 d . . .
H12A H -0.0233 0.1086 0.9256 0.034 Uiso 1 1 calc R . .
C13 C 0.1029(3) 0.07345(12) 0.9386(2) 0.0311(8) Uani 1 1 d . A .
C14 C 0.1833(2) 0.07762(11) 0.9144(2) 0.0266(7) Uani 1 1 d . . .
H14A H 0.2343 0.0529 0.9348 0.032 Uiso 1 1 calc R . .
C15 C 0.4002(2) 0.14534(11) 0.7824(2) 0.0227(7) Uani 1 1 d . . .
H15A H 0.3997 0.1518 0.7213 0.027 Uiso 1 1 calc R . .
H15B H 0.4416 0.1154 0.8083 0.027 Uiso 1 1 calc R . .
C16 C 0.4494(2) 0.18837(10) 0.84519(19) 0.0220(7) Uani 1 1 d . . .
C17 C 0.4038(2) 0.23513(11) 0.83076(19) 0.0240(7) Uani 1 1 d . . .
C18 C 0.4493(2) 0.27352(10) 0.89787(19) 0.0236(7) Uani 1 1 d . . .
C19 C 0.5434(2) 0.26351(11) 0.96927(19) 0.0271(7) Uani 1 1 d . . .
H19A H 0.5753 0.2891 1.0126 0.033 Uiso 1 1 calc R . .
C20 C 0.5948(2) 0.21850(12) 0.9822(2) 0.0301(7) Uani 1 1 d . . .
C21 C 0.5438(2) 0.18139(11) 0.9194(2) 0.0258(7) Uani 1 1 d . . .
H21A H 0.5748 0.1498 0.9274 0.031 Uiso 1 1 calc R . .
C22 C 0.0902(2) 0.18849(11) 0.39442(19) 0.0252(7) Uani 1 1 d . . .
C23 C 0.0753(3) 0.18310(13) 0.2941(2) 0.0384(9) Uani 1 1 d . . .
H23A H 0.0490 0.1500 0.2713 0.058 Uiso 1 1 calc R . .
H23B H 0.1403 0.1877 0.2910 0.058 Uiso 1 1 calc R . .
H23C H 0.0270 0.2081 0.2557 0.058 Uiso 1 1 calc R . .
C24 C -0.0150(2) 0.18458(13) 0.3927(2) 0.0373(9) Uani 1 1 d . . .
H24A H -0.0392 0.1504 0.3789 0.056 Uiso 1 1 calc R . .
H24B H -0.0618 0.2066 0.3451 0.056 Uiso 1 1 calc R . .
H24C H -0.0113 0.1941 0.4532 0.056 Uiso 1 1 calc R . .
C25 C 0.1331(3) 0.24032(11) 0.4272(2) 0.0335(8) Uani 1 1 d . . .
H25A H 0.0849 0.2652 0.3884 0.050 Uiso 1 1 calc R . .
H25B H 0.1974 0.2441 0.4224 0.050 Uiso 1 1 calc R . .
H25C H 0.1444 0.2448 0.4916 0.050 Uiso 1 1 calc R . .
C26 C 0.3380(2) 0.04522(12) 0.4423(2) 0.0281(7) Uani 1 1 d . . .
C27 C 0.4485(3) 0.06101(14) 0.4857(3) 0.0457(9) Uani 1 1 d . . .
H27A H 0.4541 0.0949 0.4666 0.069 Uiso 1 1 calc R . .
H27B H 0.4878 0.0387 0.4652 0.069 Uiso 1 1 calc R . .
H27C H 0.4749 0.0596 0.5532 0.069 Uiso 1 1 calc R . .
C28 C 0.3296(3) -0.00925(12) 0.4681(3) 0.0427(9) Uani 1 1 d . . .
H28A H 0.3625 -0.0129 0.5355 0.064 Uiso 1 1 calc R . .
H28B H 0.3631 -0.0308 0.4404 0.064 Uiso 1 1 calc R . .
H28C H 0.2581 -0.0185 0.4449 0.064 Uiso 1 1 calc R . .
C29 C 0.2980(3) 0.04763(14) 0.3364(2) 0.0412(9) Uani 1 1 d . . .
H29A H 0.3088 0.0809 0.3181 0.062 Uiso 1 1 calc R . .
H29B H 0.2254 0.0400 0.3077 0.062 Uiso 1 1 calc R . .
H29C H 0.3342 0.0235 0.3160 0.062 Uiso 1 1 calc R . .
C30 C -0.0382(2) 0.19514(13) 0.8382(2) 0.0292(7) Uani 1 1 d . . .
C31 C -0.1151(3) 0.18608(14) 0.8782(3) 0.0469(10) Uani 1 1 d . . .
H31A H -0.1596 0.1586 0.8453 0.070 Uiso 1 1 calc R . .
H31B H -0.1558 0.2160 0.8708 0.070 Uiso 1 1 calc R . .
H31C H -0.0792 0.1779 0.9440 0.070 Uiso 1 1 calc R . .
C32 C 0.0248(3) 0.24132(12) 0.8849(2) 0.0367(8) Uani 1 1 d . . .
H32A H 0.0637 0.2350 0.9512 0.055 Uiso 1 1 calc R . .
H32B H -0.0206 0.2695 0.8763 0.055 Uiso 1 1 calc R . .
H32C H 0.0713 0.2488 0.8571 0.055 Uiso 1 1 calc R . .
C33 C -0.0995(2) 0.20496(13) 0.7348(2) 0.0346(8) Uani 1 1 d . . .
H33A H -0.1351 0.1747 0.7044 0.052 Uiso 1 1 calc R . .
H33B H -0.0537 0.2152 0.7077 0.052 Uiso 1 1 calc R . .
H33C H -0.1489 0.2312 0.7263 0.052 Uiso 1 1 calc R . .
C34 C 0.0977(3) 0.03031(13) 0.9994(3) 0.0481(10) Uani 1 1 d . . .
C35 C 0.2057(5) 0.0242(2) 1.0816(4) 0.0599(17) Uani 0.737(5) 1 d PU A 1
H35A H 0.2281 0.0560 1.1132 0.090 Uiso 0.737(5) 1 calc PR A 1
H35B H 0.2537 0.0131 1.0575 0.090 Uiso 0.737(5) 1 calc PR A 1
H35C H 0.2026 -0.0004 1.1254 0.090 Uiso 0.737(5) 1 calc PR A 1
C36 C 0.0318(7) 0.0438(3) 1.0503(5) 0.084(2) Uani 0.737(5) 1 d PU A 1
H36A H 0.0536 0.0758 1.0812 0.126 Uiso 0.737(5) 1 calc PR A 1
H36B H 0.0394 0.0183 1.0963 0.126 Uiso 0.737(5) 1 calc PR A 1
H36C H -0.0394 0.0459 1.0055 0.126 Uiso 0.737(5) 1 calc PR A 1
C37 C 0.0670(5) -0.0157(2) 0.9457(4) 0.0633(17) Uani 0.737(5) 1 d PU A 1
H37A H 0.1159 -0.0238 0.9208 0.095 Uiso 0.737(5) 1 calc PR A 1
H37B H -0.0003 -0.0114 0.8946 0.095 Uiso 0.737(5) 1 calc PR A 1
H37C H 0.0648 -0.0426 0.9858 0.095 Uiso 0.737(5) 1 calc PR A 1
C35A C 0.117(2) 0.0425(7) 1.0828(13) 0.074(3) Uani 0.263(5) 1 d PU A 2
H35D H 0.1904 0.0458 1.1187 0.111 Uiso 0.263(5) 1 calc PR A 2
H35E H 0.0912 0.0170 1.1105 0.111 Uiso 0.263(5) 1 calc PR A 2
H35F H 0.0843 0.0742 1.0827 0.111 Uiso 0.263(5) 1 calc PR A 2
C36A C -0.0171(13) 0.0057(6) 0.9430(12) 0.063(3) Uani 0.263(5) 1 d PU A 2
H36D H -0.0682 0.0287 0.9446 0.095 Uiso 0.263(5) 1 calc PR A 2
H36E H -0.0209 -0.0255 0.9727 0.095 Uiso 0.263(5) 1 calc PR A 2
H36F H -0.0298 -0.0007 0.8787 0.095 Uiso 0.263(5) 1 calc PR A 2
C37A C 0.1492(16) -0.0170(6) 0.9803(13) 0.070(3) Uani 0.263(5) 1 d PU A 2
H37D H 0.2228 -0.0148 1.0158 0.105 Uiso 0.263(5) 1 calc PR A 2
H37E H 0.1326 -0.0189 0.9142 0.105 Uiso 0.263(5) 1 calc PR A 2
H37F H 0.1241 -0.0466 0.9991 0.105 Uiso 0.263(5) 1 calc PR A 2
C38 C 0.3945(3) 0.32282(11) 0.8933(2) 0.0295(7) Uani 1 1 d . . .
C39 C 0.4591(3) 0.35776(13) 0.9733(2) 0.0479(10) Uani 1 1 d . . .
H39A H 0.4736 0.3417 1.0326 0.072 Uiso 1 1 calc R . .
H39B H 0.4218 0.3885 0.9687 0.072 Uiso 1 1 calc R . .
H39C H 0.5229 0.3652 0.9695 0.072 Uiso 1 1 calc R . .
C40 C 0.3732(3) 0.35097(13) 0.8027(2) 0.0370(8) Uani 1 1 d . . .
H40A H 0.3139 0.3365 0.7519 0.055 Uiso 1 1 calc R . .
H40B H 0.4321 0.3484 0.7887 0.055 Uiso 1 1 calc R . .
H40C H 0.3600 0.3858 0.8100 0.055 Uiso 1 1 calc R . .
C41 C 0.2943(3) 0.31340(13) 0.8996(3) 0.0427(9) Uani 1 1 d . . .
H41A H 0.3081 0.3007 0.9612 0.064 Uiso 1 1 calc R . .
H41B H 0.2544 0.2891 0.8527 0.064 Uiso 1 1 calc R . .
H41C H 0.2562 0.3444 0.8889 0.064 Uiso 1 1 calc R . .
C42 C 0.7009(2) 0.21132(13) 1.0621(2) 0.0364(8) Uani 1 1 d . . .
C43 C 0.7471(3) 0.16200(16) 1.0572(3) 0.0641(12) Uani 1 1 d U . .
H43A H 0.8143 0.1591 1.1090 0.096 Uiso 1 1 calc R . .
H43B H 0.7536 0.1597 0.9988 0.096 Uiso 1 1 calc R . .
H43C H 0.7035 0.1353 1.0605 0.096 Uiso 1 1 calc R . .
C44 C 0.7719(3) 0.25105(17) 1.0569(3) 0.0700(13) Uani 1 1 d U . .
H44A H 0.8398 0.2459 1.1064 0.105 Uiso 1 1 calc R . .
H44B H 0.7468 0.2837 1.0639 0.105 Uiso 1 1 calc R . .
H44C H 0.7747 0.2492 0.9968 0.105 Uiso 1 1 calc R . .
C45 C 0.6932(3) 0.2143(2) 1.1536(3) 0.0822(16) Uani 1 1 d U . .
H45A H 0.7609 0.2111 1.2045 0.123 Uiso 1 1 calc R . .
H45B H 0.6498 0.1876 1.1572 0.123 Uiso 1 1 calc R . .
H45C H 0.6640 0.2463 1.1581 0.123 Uiso 1 1 calc R . .
Co2 Co 0.24064(3) 0.354508(13) 0.46495(2) 0.02031(9) Uani 1 1 d . . .
O4 O 0.15886(15) 0.37447(7) 0.34229(13) 0.0270(5) Uani 1 1 d . . .
O5 O 0.35899(15) 0.31168(7) 0.50393(13) 0.0220(4) Uani 1 1 d . . .
O6 O 0.19165(14) 0.34612(7) 0.55958(13) 0.0225(4) Uani 1 1 d . . .
N2 N 0.31438(18) 0.42061(8) 0.51595(15) 0.0206(5) Uani 1 1 d . . .
C46 C 0.2568(2) 0.45963(10) 0.44920(19) 0.0227(7) Uani 1 1 d . . .
H46A H 0.2911 0.4918 0.4715 0.027 Uiso 1 1 calc R . .
H46B H 0.1883 0.4620 0.4473 0.027 Uiso 1 1 calc R . .
C47 C 0.2466(2) 0.45067(10) 0.35212(19) 0.0217(6) Uani 1 1 d . . .
C48 C 0.1959(2) 0.40791(11) 0.3030(2) 0.0245(7) Uani 1 1 d . . .
C49 C 0.1855(2) 0.40166(11) 0.2111(2) 0.0265(7) Uani 1 1 d . . .
C50 C 0.2276(2) 0.43714(12) 0.1754(2) 0.0298(7) Uani 1 1 d . . .
H50A H 0.2209 0.4327 0.1141 0.036 Uiso 1 1 calc R . .
C51 C 0.2791(2) 0.47863(12) 0.2237(2) 0.0297(7) Uani 1 1 d . B .
C52 C 0.2874(2) 0.48463(11) 0.3125(2) 0.0247(7) Uani 1 1 d . . .
H52A H 0.3219 0.5128 0.3472 0.030 Uiso 1 1 calc R . .
C53 C 0.4175(2) 0.41562(10) 0.5209(2) 0.0216(6) Uani 1 1 d . . .
H53A H 0.4534 0.4475 0.5416 0.026 Uiso 1 1 calc R . .
H53B H 0.4117 0.4089 0.4580 0.026 Uiso 1 1 calc R . .
C54 C 0.4807(2) 0.37520(10) 0.58507(19) 0.0199(6) Uani 1 1 d . . .
C55 C 0.4521(2) 0.32490(10) 0.56730(18) 0.0181(6) Uani 1 1 d . . .
C56 C 0.5242(2) 0.28792(10) 0.61691(19) 0.0228(6) Uani 1 1 d . . .
C57 C 0.6125(2) 0.30288(11) 0.6904(2) 0.0279(7) Uani 1 1 d . . .
H57A H 0.6590 0.2781 0.7259 0.033 Uiso 1 1 calc R . .
C58 C 0.6377(2) 0.35307(12) 0.71587(19) 0.0263(6) Uani 1 1 d . . .
C59 C 0.5703(2) 0.38798(10) 0.6593(2) 0.0211(6) Uani 1 1 d . . .
H59A H 0.5862 0.4220 0.6719 0.025 Uiso 1 1 calc R . .
C60 C 0.3209(2) 0.43137(11) 0.60933(19) 0.0232(7) Uani 1 1 d . . .
H60A H 0.3496 0.4649 0.6277 0.028 Uiso 1 1 calc R . .
H60B H 0.3689 0.4077 0.6537 0.028 Uiso 1 1 calc R . .
C61 C 0.2222(2) 0.42873(11) 0.61801(18) 0.0206(6) Uani 1 1 d . . .
C62 C 0.1639(2) 0.38576(11) 0.59580(18) 0.0214(6) Uani 1 1 d . . .
C63 C 0.0755(2) 0.38384(11) 0.6129(2) 0.0247(7) Uani 1 1 d . . .
C64 C 0.0567(3) 0.42404(12) 0.6572(2) 0.0314(8) Uani 1 1 d . . .
H64A H -0.0003 0.4224 0.6712 0.038 Uiso 1 1 calc R . .
C65 C 0.1164(2) 0.46694(12) 0.6828(2) 0.0288(7) Uani 1 1 d . . .
C66 C 0.1986(2) 0.46869(11) 0.66095(19) 0.0252(7) Uani 1 1 d . . .
H66A H 0.2397 0.4975 0.6754 0.030 Uiso 1 1 calc R . .
C67 C 0.1314(3) 0.35523(13) 0.1548(2) 0.0381(8) Uani 1 1 d . . .
C68 C 0.1258(4) 0.35722(17) 0.0558(2) 0.0618(12) Uani 1 1 d . . .
H68A H 0.1942 0.3544 0.0592 0.093 Uiso 1 1 calc R . .
H68B H 0.0957 0.3887 0.0267 0.093 Uiso 1 1 calc R . .
H68C H 0.0840 0.3298 0.0191 0.093 Uiso 1 1 calc R . .
C69 C 0.1925(3) 0.30902(13) 0.2029(3) 0.0505(10) Uani 1 1 d . . .
H69A H 0.2626 0.3127 0.2111 0.076 Uiso 1 1 calc R . .
H69B H 0.1623 0.2798 0.1649 0.076 Uiso 1 1 calc R . .
H69C H 0.1917 0.3051 0.2635 0.076 Uiso 1 1 calc R . .
C70 C 0.0226(3) 0.35176(15) 0.1471(2) 0.0495(10) Uani 1 1 d . . .
H70A H -0.0119 0.3233 0.1088 0.074 Uiso 1 1 calc R . .
H70B H -0.0146 0.3820 0.1187 0.074 Uiso 1 1 calc R . .
H70C H 0.0250 0.3478 0.2089 0.074 Uiso 1 1 calc R . .
C71 C 0.3294(3) 0.51638(13) 0.1833(2) 0.0432(9) Uani 1 1 d D . .
C72 C 0.4461(4) 0.5095(2) 0.2372(4) 0.0555(16) Uani 0.814(8) 1 d PDU B 1
H72A H 0.4674 0.5184 0.3022 0.083 Uiso 0.814(8) 1 calc PR B 1
H72B H 0.4807 0.5307 0.2101 0.083 Uiso 0.814(8) 1 calc PR B 1
H72C H 0.4637 0.4749 0.2332 0.083 Uiso 0.814(8) 1 calc PR B 1
C73 C 0.2983(7) 0.56900(17) 0.1940(6) 0.072(2) Uani 0.814(8) 1 d PDU B 1
H73A H 0.2242 0.5714 0.1660 0.108 Uiso 0.814(8) 1 calc PR B 1
H73B H 0.3254 0.5921 0.1630 0.108 Uiso 0.814(8) 1 calc PR B 1
H73C H 0.3252 0.5773 0.2598 0.108 Uiso 0.814(8) 1 calc PR B 1
C74 C 0.3025(6) 0.5058(3) 0.0805(3) 0.073(2) Uani 0.814(8) 1 d PDU B 1
H74A H 0.2287 0.5045 0.0454 0.109 Uiso 0.814(8) 1 calc PR B 1
H74B H 0.3318 0.4740 0.0752 0.109 Uiso 0.814(8) 1 calc PR B 1
H74C H 0.3299 0.5321 0.0557 0.109 Uiso 0.814(8) 1 calc PR B 1
C72A C 0.4307(15) 0.4988(11) 0.185(2) 0.070(5) Uani 0.186(8) 1 d PDU B 2
H72D H 0.4234 0.4950 0.1217 0.105 Uiso 0.186(8) 1 calc PR B 2
H72E H 0.4496 0.4670 0.2174 0.105 Uiso 0.186(8) 1 calc PR B 2
H72F H 0.4835 0.5233 0.2176 0.105 Uiso 0.186(8) 1 calc PR B 2
C73A C 0.359(3) 0.5659(7) 0.237(2) 0.077(6) Uani 0.186(8) 1 d PDU B 2
H73D H 0.3599 0.5923 0.1961 0.115 Uiso 0.186(8) 1 calc PR B 2
H73E H 0.4260 0.5627 0.2891 0.115 Uiso 0.186(8) 1 calc PR B 2
H73F H 0.3090 0.5738 0.2614 0.115 Uiso 0.186(8) 1 calc PR B 2
C74A C 0.2466(15) 0.5366(11) 0.0898(13) 0.079(5) Uani 0.186(8) 1 d PDU B 2
H74D H 0.2012 0.5590 0.1024 0.118 Uiso 0.186(8) 1 calc PR B 2
H74E H 0.2075 0.5089 0.0518 0.118 Uiso 0.186(8) 1 calc PR B 2
H74F H 0.2793 0.5545 0.0568 0.118 Uiso 0.186(8) 1 calc PR B 2
C75 C 0.5097(2) 0.23299(11) 0.5856(2) 0.0271(7) Uani 1 1 d . . .
C76 C 0.5988(3) 0.20082(13) 0.6475(3) 0.0552(11) Uani 1 1 d . . .
H76A H 0.5856 0.1664 0.6269 0.083 Uiso 1 1 calc R . .
H76B H 0.6073 0.2032 0.7116 0.083 Uiso 1 1 calc R . .
H76C H 0.6606 0.2122 0.6439 0.083 Uiso 1 1 calc R . .
C77 C 0.4143(3) 0.21029(11) 0.5866(2) 0.0348(8) Uani 1 1 d . . .
H77A H 0.4089 0.1756 0.5674 0.052 Uiso 1 1 calc R . .
H77B H 0.3546 0.2285 0.5438 0.052 Uiso 1 1 calc R . .
H77C H 0.4183 0.2123 0.6492 0.052 Uiso 1 1 calc R . .
C78 C 0.5008(3) 0.23084(12) 0.4867(2) 0.0406(9) Uani 1 1 d . . .
H78A H 0.4945 0.1963 0.4664 0.061 Uiso 1 1 calc R . .
H78B H 0.5613 0.2455 0.4850 0.061 Uiso 1 1 calc R . .
H78C H 0.4407 0.2493 0.4455 0.061 Uiso 1 1 calc R . .
C79 C 0.7325(2) 0.36840(11) 0.8021(2) 0.0323(8) Uani 1 1 d . . .
C80 C 0.6988(3) 0.39127(19) 0.8716(2) 0.0625(12) Uani 1 1 d . . .
H80A H 0.6586 0.3672 0.8874 0.094 Uiso 1 1 calc R . .
H80B H 0.6576 0.4207 0.8443 0.094 Uiso 1 1 calc R . .
H80C H 0.7585 0.4007 0.9276 0.094 Uiso 1 1 calc R . .
C81 C 0.8034(3) 0.32539(16) 0.8450(3) 0.0833(17) Uani 1 1 d U . .
H81A H 0.7703 0.3012 0.8685 0.125 Uiso 1 1 calc R . .
H81B H 0.8654 0.3374 0.8961 0.125 Uiso 1 1 calc R . .
H81C H 0.8205 0.3098 0.7982 0.125 Uiso 1 1 calc R . .
C82 C 0.7922(3) 0.40703(16) 0.7752(3) 0.0533(11) Uani 1 1 d . . .
H82A H 0.8554 0.4148 0.8291 0.080 Uiso 1 1 calc R . .
H82B H 0.7515 0.4371 0.7535 0.080 Uiso 1 1 calc R . .
H82C H 0.8078 0.3938 0.7257 0.080 Uiso 1 1 calc R . .
C83 C 0.0046(2) 0.33920(12) 0.5848(2) 0.0318(8) Uani 1 1 d . . .
C84 C -0.0845(3) 0.34484(14) 0.6113(3) 0.0454(9) Uani 1 1 d . . .
H84A H -0.0585 0.3472 0.6787 0.068 Uiso 1 1 calc R . .
H84B H -0.1292 0.3160 0.5893 0.068 Uiso 1 1 calc R . .
H84C H -0.1226 0.3749 0.5829 0.068 Uiso 1 1 calc R . .
C85 C -0.0399(3) 0.33300(13) 0.4793(2) 0.0383(8) Uani 1 1 d . . .
H85A H 0.0153 0.3298 0.4603 0.057 Uiso 1 1 calc R . .
H85B H -0.0810 0.3620 0.4493 0.057 Uiso 1 1 calc R . .
H85C H -0.0823 0.3033 0.4610 0.057 Uiso 1 1 calc R . .
C86 C 0.0612(3) 0.29142(12) 0.6329(2) 0.0368(8) Uani 1 1 d . . .
H86A H 0.0848 0.2946 0.6999 0.055 Uiso 1 1 calc R . .
H86B H 0.1195 0.2864 0.6186 0.055 Uiso 1 1 calc R . .
H86C H 0.0153 0.2631 0.6105 0.055 Uiso 1 1 calc R . .
C87 C 0.0948(3) 0.50853(13) 0.7384(2) 0.0379(9) Uani 1 1 d . . .
C88 C -0.0171(3) 0.52091(15) 0.6968(3) 0.0541(11) Uani 1 1 d U . .
H88A H -0.0388 0.5323 0.6330 0.081 Uiso 1 1 calc R . .
H88B H -0.0293 0.5471 0.7332 0.081 Uiso 1 1 calc R . .
H88C H -0.0558 0.4914 0.6973 0.081 Uiso 1 1 calc R . .
C89 C 0.1527(3) 0.55483(16) 0.7413(3) 0.0665(13) Uani 1 1 d U . .
H89A H 0.1407 0.5642 0.6783 0.100 Uiso 1 1 calc R . .
H89B H 0.2252 0.5490 0.7782 0.100 Uiso 1 1 calc R . .
H89C H 0.1299 0.5815 0.7693 0.100 Uiso 1 1 calc R . .
C90 C 0.1273(4) 0.48974(19) 0.8370(3) 0.0783(16) Uani 1 1 d U . .
H90A H 0.1990 0.4805 0.8635 0.117 Uiso 1 1 calc R . .
H90B H 0.0866 0.4608 0.8362 0.117 Uiso 1 1 calc R . .
H90C H 0.1170 0.5158 0.8747 0.117 Uiso 1 1 calc R . .
Na1 Na 0.31452(10) 0.28799(4) 0.63171(8) 0.0321(3) Uani 1 1 d . . .
Na2 Na -0.00479(10) 0.15273(5) 0.62039(9) 0.0369(3) Uani 1 1 d . . .
O7 O -0.0095(2) 0.06883(9) 0.62361(16) 0.0475(7) Uani 1 1 d . . .
C91 C -0.0229(3) 0.03655(14) 0.6866(3) 0.0484(10) Uani 1 1 d . . .
H91A H -0.0956 0.0293 0.6669 0.058 Uiso 1 1 calc R . .
H91B H 0.0048 0.0513 0.7493 0.058 Uiso 1 1 calc R . .
C92 C 0.0351(3) -0.01057(16) 0.6858(3) 0.0594(11) Uani 1 1 d . . .
H92A H 0.1042 -0.0102 0.7368 0.071 Uiso 1 1 calc R . .
H92B H -0.0009 -0.0404 0.6919 0.071 Uiso 1 1 calc R . .
C93 C 0.0389(4) -0.00943(17) 0.5925(3) 0.0669(12) Uani 1 1 d . . .
H93A H 0.1098 -0.0104 0.6001 0.080 Uiso 1 1 calc R . .
H93B H 0.0019 -0.0379 0.5541 0.080 Uiso 1 1 calc R . .
C94 C -0.0113(4) 0.03854(15) 0.5485(3) 0.0603(12) Uani 1 1 d . . .
H94A H 0.0264 0.0547 0.5172 0.072 Uiso 1 1 calc R . .
H94B H -0.0818 0.0327 0.5025 0.072 Uiso 1 1 calc R . .
O8 O -0.1747(2) 0.15452(10) 0.51395(18) 0.0522(7) Uani 1 1 d . . .
C95 C -0.2426(4) 0.1156(2) 0.5089(4) 0.0860(16) Uani 1 1 d U . .
H95A H -0.2067 0.0835 0.5202 0.103 Uiso 1 1 calc R . .
H95B H -0.2673 0.1203 0.5571 0.103 Uiso 1 1 calc R . .
C96 C -0.3258(4) 0.1152(2) 0.4203(4) 0.0925(17) Uani 1 1 d U . .
H96A H -0.3909 0.1159 0.4257 0.111 Uiso 1 1 calc R . .
H96B H -0.3242 0.0855 0.3849 0.111 Uiso 1 1 calc R . .
C97 C -0.3123(4) 0.1609(2) 0.3753(4) 0.0945(17) Uani 1 1 d U . .
H97A H -0.2895 0.1527 0.3269 0.113 Uiso 1 1 calc R . .
H97B H -0.3767 0.1795 0.3465 0.113 Uiso 1 1 calc R . .
C98 C -0.2342(3) 0.19041(19) 0.4500(4) 0.0737(13) Uani 1 1 d U . .
H98A H -0.1931 0.2099 0.4261 0.088 Uiso 1 1 calc R . .
H98B H -0.2657 0.2132 0.4786 0.088 Uiso 1 1 calc R . .
C111 C 0.4090(3) 0.21966(16) 0.2326(3) 0.0571(11) Uani 1 1 d . . .
H11A H 0.4621 0.2347 0.2843 0.069 Uiso 1 1 calc R . .
C112 C 0.3390(3) 0.19146(16) 0.2447(2) 0.0516(10) Uani 1 1 d . . .
H11B H 0.3434 0.1868 0.3052 0.062 Uiso 1 1 calc R . .
C113 C 0.2629(3) 0.16978(14) 0.1717(3) 0.0510(10) Uani 1 1 d . . .
H11C H 0.2145 0.1500 0.1815 0.061 Uiso 1 1 calc R . .
C114 C 0.2551(4) 0.17614(16) 0.0845(3) 0.0634(13) Uani 1 1 d . . .
H11D H 0.2013 0.1610 0.0336 0.076 Uiso 1 1 calc R . .
C115 C 0.3231(5) 0.20367(17) 0.0706(3) 0.0740(16) Uani 1 1 d . . .
H11E H 0.3175 0.2079 0.0096 0.089 Uiso 1 1 calc R . .
C116 C 0.4028(4) 0.22647(17) 0.1448(4) 0.0695(14) Uani 1 1 d . . .
H11F H 0.4512 0.2461 0.1349 0.083 Uiso 1 1 calc R . .
C121 C 0.4923(3) 0.3565(2) 0.2403(3) 0.0683(12) Uani 1 1 d . . .
H12B H 0.4404 0.3671 0.1831 0.082 Uiso 1 1 calc R . .
C122 C 0.4874(4) 0.36794(18) 0.3197(4) 0.0712(14) Uani 1 1 d . . .
H12C H 0.4303 0.3855 0.3179 0.085 Uiso 1 1 calc R . .
C123 C 0.5629(4) 0.3549(2) 0.4032(3) 0.0756(14) Uani 1 1 d . . .
H12D H 0.5601 0.3649 0.4590 0.091 Uiso 1 1 calc R . .
C124 C 0.6423(4) 0.32734(19) 0.4057(3) 0.0704(13) Uani 1 1 d . . .
H12E H 0.6945 0.3174 0.4633 0.085 Uiso 1 1 calc R . .
C125 C 0.6466(4) 0.3139(2) 0.3243(3) 0.0771(14) Uani 1 1 d . . .
H12F H 0.7007 0.2941 0.3252 0.093 Uiso 1 1 calc R . .
C126 C 0.5714(4) 0.3297(2) 0.2418(3) 0.0817(16) Uani 1 1 d . . .
H12G H 0.5749 0.3218 0.1854 0.098 Uiso 1 1 calc R . .
C131 C 0.6849(4) 0.4381(2) 0.0943(3) 0.0764(14) Uani 1 1 d . . .
H13A H 0.6613 0.4464 0.0308 0.092 Uiso 1 1 calc R . .
C132 C 0.7576(4) 0.40121(19) 0.1323(4) 0.0758(14) Uani 1 1 d . . .
H13B H 0.7842 0.3843 0.0954 0.091 Uiso 1 1 calc R . .
C133 C 0.7901(4) 0.3897(2) 0.2241(4) 0.0859(16) Uani 1 1 d . . .
H13C H 0.8396 0.3647 0.2508 0.103 Uiso 1 1 calc R . .
C134 C 0.7518(4) 0.4141(2) 0.2785(4) 0.0824(15) Uani 1 1 d . . .
H13D H 0.7754 0.4058 0.3421 0.099 Uiso 1 1 calc R . .
C135 C 0.6794(4) 0.45031(18) 0.2405(3) 0.0697(13) Uani 1 1 d . . .
H13E H 0.6521 0.4668 0.2771 0.084 Uiso 1 1 calc R . .
C136 C 0.6472(4) 0.46236(18) 0.1485(3) 0.0709(13) Uani 1 1 d . . .
H13F H 0.5983 0.4878 0.1221 0.085 Uiso 1 1 calc R . .
C141 C 0.5032(3) 0.59104(17) 0.9016(3) 0.0641(12) Uani 1 1 d . . .
H14B H 0.5118 0.6241 0.9237 0.077 Uiso 1 1 calc R . .
C142 C 0.4682(4) 0.55642(17) 0.9414(3) 0.0631(12) Uani 1 1 d . . .
H14C H 0.4516 0.5655 0.9906 0.076 Uiso 1 1 calc R . .
C143 C 0.4566(3) 0.50886(16) 0.9119(3) 0.0558(11) Uani 1 1 d . . .
H14D H 0.4324 0.4848 0.9408 0.067 Uiso 1 1 calc R . .
C144 C 0.4797(3) 0.49546(15) 0.8405(3) 0.0580(11) Uani 1 1 d . . .
H14E H 0.4719 0.4621 0.8201 0.070 Uiso 1 1 calc R . .
C145 C 0.5136(4) 0.5299(2) 0.7990(3) 0.0745(15) Uani 1 1 d . . .
H14G H 0.5289 0.5208 0.7490 0.089 Uiso 1 1 calc R . .
C146 C 0.5263(4) 0.5792(2) 0.8302(4) 0.0767(16) Uani 1 1 d . . .
H14F H 0.5504 0.6037 0.8019 0.092 Uiso 1 1 calc R . .

loop_
_atom_site_aniso_label
_atom_site_aniso_U_11
_atom_site_aniso_U_22
_atom_site_aniso_U_33
_atom_site_aniso_U_23
_atom_site_aniso_U_13
_atom_site_aniso_U_12
Co1 0.0217(2) 0.01773(19) 0.01691(19) 0.00159(16) 0.00742(16) 0.00098(17)
O1 0.0262(11) 0.0251(11) 0.0169(10) -0.0006(8) 0.0074(9) 0.0053(9)
O2 0.0296(11) 0.0239(12) 0.0267(11) 0.0077(9) 0.0154(9) 0.0066(9)
O3 0.0217(11) 0.0194(11) 0.0200(10) 0.0042(8) 0.0039(9) 0.0018(9)
N1 0.0220(13) 0.0206(13) 0.0159(12) 0.0020(10) 0.0069(10) 0.0029(10)
C1 0.0281(17) 0.0189(15) 0.0260(16) 0.0010(12) 0.0115(14) 0.0016(13)
C2 0.0266(17) 0.0191(15) 0.0191(15) -0.0009(12) 0.0082(13) -0.0007(13)
C3 0.0177(16) 0.0214(16) 0.0242(16) -0.0018(12) 0.0072(13) -0.0012(12)
C4 0.0231(16) 0.0222(16) 0.0182(15) -0.0017(12) 0.0066(13) -0.0009(13)
C5 0.0269(17) 0.0241(16) 0.0177(15) -0.0022(12) 0.0062(13) -0.0022(13)
C6 0.0274(17) 0.0193(16) 0.0216(16) -0.0023(12) 0.0106(13) -0.0018(13)
C7 0.0329(19) 0.0183(16) 0.0263(17) 0.0020(13) 0.0087(14) 0.0029(14)
C8 0.0285(17) 0.0240(16) 0.0179(15) 0.0048(12) 0.0080(13) 0.0059(13)
C9 0.0290(17) 0.0210(15) 0.0139(14) -0.0032(12) 0.0083(13) -0.0024(13)
C10 0.0285(17) 0.0193(15) 0.0156(14) -0.0034(12) 0.0101(13) -0.0019(13)
C11 0.0295(18) 0.0267(17) 0.0205(15) -0.0027(13) 0.0117(13) -0.0041(14)
C12 0.0301(18) 0.0272(17) 0.0346(18) 0.0012(14) 0.0205(15) -0.0042(15)
C13 0.041(2) 0.0258(17) 0.0311(18) 0.0054(14) 0.0199(16) -0.0042(15)
C14 0.0362(19) 0.0201(16) 0.0212(16) 0.0025(13) 0.0102(14) 0.0043(14)
C15 0.0217(16) 0.0227(16) 0.0253(16) 0.0069(12) 0.0114(13) 0.0060(13)
C16 0.0240(16) 0.0206(17) 0.0213(14) 0.0030(12) 0.0096(12) 0.0010(13)
C17 0.0245(17) 0.0296(17) 0.0184(15) 0.0058(13) 0.0096(13) -0.0003(14)
C18 0.0323(18) 0.0217(15) 0.0170(15) 0.0017(12) 0.0107(13) -0.0030(13)
C19 0.0308(18) 0.0272(17) 0.0190(15) -0.0023(13) 0.0066(13) -0.0068(14)
C20 0.0274(18) 0.0357(19) 0.0247(17) 0.0077(14) 0.0087(14) 0.0002(15)
C21 0.0285(17) 0.0238(17) 0.0250(16) 0.0049(13) 0.0113(14) 0.0059(13)
C22 0.0247(16) 0.0240(18) 0.0216(15) 0.0027(13) 0.0048(13) 0.0049(13)
C23 0.046(2) 0.042(2) 0.0208(16) 0.0085(14) 0.0079(15) 0.0157(17)
C24 0.0236(17) 0.048(2) 0.0330(18) 0.0110(15) 0.0052(14) 0.0092(15)
C25 0.037(2) 0.0269(18) 0.0320(18) 0.0066(14) 0.0104(15) 0.0080(15)
C26 0.0302(18) 0.0291(17) 0.0251(16) -0.0013(13) 0.0119(14) 0.0057(14)
C27 0.037(2) 0.052(2) 0.049(2) -0.0083(19) 0.0195(18) 0.0067(18)
C28 0.064(3) 0.0291(19) 0.044(2) -0.0034(16) 0.031(2) 0.0129(18)
C29 0.050(2) 0.048(2) 0.0316(19) -0.0018(16) 0.0232(18) 0.0128(19)
C30 0.0309(17) 0.0269(16) 0.0338(16) -0.0015(15) 0.0177(14) 0.0012(16)
C31 0.054(2) 0.041(2) 0.062(2) 0.0129(18) 0.040(2) 0.0146(18)
C32 0.036(2) 0.0313(19) 0.039(2) -0.0042(15) 0.0128(16) 0.0092(16)
C33 0.0278(17) 0.036(2) 0.0373(18) -0.0003(15) 0.0118(15) 0.0038(15)
C34 0.062(3) 0.035(2) 0.063(3) 0.0253(19) 0.043(2) 0.0078(19)
C35 0.093(4) 0.042(3) 0.043(3) 0.020(2) 0.028(3) -0.007(3)
C36 0.112(5) 0.086(4) 0.085(4) 0.044(3) 0.072(4) 0.014(4)
C37 0.070(4) 0.037(3) 0.064(3) 0.018(2) 0.010(3) -0.020(3)
C35A 0.102(5) 0.065(4) 0.064(4) 0.030(4) 0.043(4) -0.003(5)
C36A 0.059(5) 0.043(5) 0.070(5) 0.022(5) 0.011(5) -0.027(5)
C37A 0.074(6) 0.051(5) 0.073(5) 0.024(5) 0.020(5) -0.017(5)
C38 0.0374(19) 0.0244(17) 0.0232(16) 0.0012(13) 0.0097(14) 0.0027(15)
C39 0.065(3) 0.0313(19) 0.0296(18) -0.0050(16) 0.0035(17) 0.009(2)
C40 0.051(2) 0.0257(17) 0.0283(17) 0.0061(15) 0.0110(16) 0.0045(18)
C41 0.050(2) 0.034(2) 0.051(2) 0.0012(17) 0.0282(19) 0.0075(17)
C42 0.0243(18) 0.049(2) 0.0268(17) 0.0077(15) 0.0017(14) 0.0020(15)
C43 0.037(2) 0.067(3) 0.064(3) 0.007(2) -0.001(2) 0.009(2)
C44 0.037(2) 0.067(3) 0.084(3) 0.014(2) 0.005(2) -0.005(2)
C45 0.048(3) 0.153(5) 0.029(2) 0.009(3) 0.0011(19) 0.021(3)
Co2 0.0219(2) 0.0192(2) 0.01858(19) 0.00194(17) 0.00749(16) 0.00136(18)
O4 0.0267(12) 0.0268(11) 0.0205(11) 0.0040(9) 0.0033(9) -0.0024(9)
O5 0.0201(11) 0.0181(10) 0.0238(11) -0.0029(8) 0.0056(9) 0.0011(9)
O6 0.0267(11) 0.0186(11) 0.0239(10) 0.0031(8) 0.0123(9) 0.0056(9)
N2 0.0226(14) 0.0216(13) 0.0153(12) 0.0019(10) 0.0059(10) 0.0015(10)
C46 0.0302(17) 0.0140(14) 0.0223(15) 0.0021(12) 0.0096(13) 0.0047(13)
C47 0.0222(16) 0.0197(15) 0.0183(15) 0.0038(12) 0.0041(12) 0.0053(13)
C48 0.0233(17) 0.0234(16) 0.0213(16) 0.0056(13) 0.0041(13) 0.0061(13)
C49 0.0277(18) 0.0275(17) 0.0186(16) 0.0000(13) 0.0046(14) 0.0032(14)
C50 0.0315(19) 0.0363(19) 0.0189(16) -0.0002(14) 0.0083(14) 0.0032(15)
C51 0.0283(18) 0.0347(19) 0.0220(16) 0.0049(14) 0.0069(14) 0.0030(15)
C52 0.0278(17) 0.0217(16) 0.0210(16) 0.0030(12) 0.0069(13) 0.0032(13)
C53 0.0214(16) 0.0175(15) 0.0238(16) 0.0033(12) 0.0076(13) -0.0024(12)
C54 0.0209(16) 0.0218(15) 0.0200(15) 0.0022(12) 0.0114(13) 0.0016(13)
C55 0.0156(15) 0.0236(16) 0.0164(14) 0.0001(12) 0.0079(12) 0.0012(12)
C56 0.0279(17) 0.0165(15) 0.0245(16) -0.0024(12) 0.0116(13) 0.0001(13)
C57 0.0283(18) 0.0228(17) 0.0267(16) 0.0013(13) 0.0062(14) 0.0066(14)
C58 0.0282(16) 0.0244(15) 0.0219(14) -0.0014(14) 0.0065(12) 0.0003(15)
C59 0.0254(17) 0.0122(14) 0.0282(16) -0.0044(12) 0.0139(13) -0.0038(12)
C60 0.0275(17) 0.0209(16) 0.0194(15) -0.0010(12) 0.0084(13) 0.0001(13)
C61 0.0232(16) 0.0249(16) 0.0128(14) 0.0037(12) 0.0070(12) 0.0071(13)
C62 0.0267(17) 0.0231(16) 0.0135(14) 0.0067(12) 0.0078(12) 0.0066(13)
C63 0.0265(17) 0.0244(17) 0.0228(16) 0.0070(13) 0.0101(13) 0.0091(13)
C64 0.0285(19) 0.039(2) 0.0257(17) 0.0076(14) 0.0105(15) 0.0101(15)
C65 0.0301(18) 0.0342(19) 0.0168(15) -0.0001(13) 0.0051(14) 0.0101(15)
C66 0.0301(18) 0.0242(16) 0.0183(15) 0.0014(12) 0.0076(13) 0.0049(14)
C67 0.054(2) 0.0280(17) 0.0253(16) -0.0041(16) 0.0104(15) -0.0030(19)
C68 0.093(3) 0.054(2) 0.032(2) -0.020(2) 0.020(2) -0.013(3)
C69 0.060(3) 0.029(2) 0.053(2) -0.0085(17) 0.016(2) 0.0019(19)
C70 0.042(2) 0.043(2) 0.041(2) -0.0100(19) -0.0042(16) -0.013(2)
C71 0.052(2) 0.052(2) 0.0283(19) 0.0058(16) 0.0200(18) -0.0120(19)
C72 0.058(3) 0.064(4) 0.052(4) 0.006(3) 0.030(3) -0.017(3)
C73 0.109(7) 0.034(3) 0.094(6) 0.032(3) 0.065(5) 0.013(3)
C74 0.109(6) 0.090(5) 0.031(3) -0.012(3) 0.041(3) -0.051(4)
C72A 0.073(9) 0.075(10) 0.073(10) 0.018(10) 0.041(9) -0.020(8)
C73A 0.104(12) 0.040(8) 0.101(11) 0.035(9) 0.059(9) 0.010(9)
C74A 0.120(11) 0.084(10) 0.034(8) 0.005(8) 0.036(8) -0.060(9)
C75 0.0276(17) 0.0192(15) 0.0319(17) -0.0037(13) 0.0101(14) 0.0044(13)
C76 0.045(2) 0.0211(18) 0.071(3) -0.0114(19) -0.0023(19) 0.0064(18)
C77 0.050(2) 0.0184(17) 0.047(2) 0.0003(14) 0.0314(18) -0.0008(15)
C78 0.059(2) 0.0261(18) 0.049(2) -0.0103(16) 0.0346(19) -0.0021(17)
C79 0.0287(18) 0.0286(18) 0.0268(17) -0.0041(13) -0.0005(14) 0.0034(14)
C80 0.052(3) 0.099(4) 0.027(2) -0.022(2) 0.0082(18) -0.012(2)
C81 0.055(3) 0.044(2) 0.083(3) -0.012(2) -0.035(2) 0.011(2)
C82 0.039(2) 0.061(3) 0.049(2) -0.021(2) 0.0088(19) -0.012(2)
C83 0.0252(18) 0.0325(19) 0.0404(19) 0.0030(14) 0.0166(15) 0.0041(14)
C84 0.036(2) 0.046(2) 0.064(3) -0.0015(19) 0.0317(19) 0.0024(17)
C85 0.0293(19) 0.0384(19) 0.041(2) 0.0006(16) 0.0086(16) 0.0007(16)
C86 0.034(2) 0.0341(19) 0.048(2) 0.0134(16) 0.0219(17) 0.0033(16)
C87 0.039(2) 0.041(2) 0.0298(18) -0.0086(16) 0.0111(16) 0.0130(17)
C88 0.051(2) 0.050(2) 0.061(3) -0.0112(19) 0.024(2) 0.021(2)
C89 0.065(3) 0.054(3) 0.083(3) -0.043(2) 0.035(2) 0.005(2)
C90 0.098(4) 0.102(4) 0.028(2) -0.007(2) 0.021(2) 0.051(3)
Na1 0.0404(8) 0.0289(7) 0.0321(7) 0.0125(5) 0.0203(6) 0.0132(6)
Na2 0.0327(8) 0.0416(8) 0.0354(7) -0.0072(6) 0.0136(6) -0.0106(6)
O7 0.0530(17) 0.0448(15) 0.0361(14) -0.0033(12) 0.0108(12) -0.0165(13)
C91 0.058(3) 0.049(2) 0.035(2) -0.0049(18) 0.0168(19) -0.024(2)
C92 0.061(3) 0.056(3) 0.050(3) 0.006(2) 0.014(2) -0.011(2)
C93 0.079(3) 0.059(3) 0.057(3) -0.007(2) 0.024(3) -0.002(3)
C94 0.078(3) 0.062(3) 0.036(2) -0.016(2) 0.018(2) -0.027(2)
O8 0.0362(15) 0.0685(19) 0.0446(15) 0.0020(14) 0.0101(13) -0.0114(14)
C95 0.069(3) 0.086(3) 0.080(3) 0.014(3) 0.009(2) -0.025(3)
C96 0.070(3) 0.104(4) 0.080(3) -0.004(3) 0.009(2) -0.020(3)
C97 0.078(3) 0.122(4) 0.068(3) 0.021(3) 0.016(3) 0.005(3)
C98 0.051(2) 0.071(3) 0.102(3) 0.024(3) 0.035(2) 0.010(2)
C111 0.051(3) 0.064(3) 0.044(2) -0.002(2) 0.008(2) 0.005(2)
C112 0.064(3) 0.055(3) 0.032(2) -0.0004(19) 0.0167(19) 0.003(2)
C113 0.056(3) 0.046(2) 0.046(2) -0.0121(18) 0.017(2) 0.005(2)
C114 0.091(4) 0.038(2) 0.039(2) -0.0050(19) 0.006(2) 0.015(2)
C115 0.151(5) 0.033(2) 0.044(3) 0.000(2) 0.048(3) 0.016(3)
C116 0.086(4) 0.055(3) 0.088(4) -0.003(3) 0.057(3) 0.003(3)
C121 0.059(3) 0.083(3) 0.056(3) -0.003(3) 0.018(2) 0.005(3)
C122 0.071(3) 0.075(3) 0.081(4) 0.003(3) 0.045(3) 0.019(3)
C123 0.097(4) 0.094(4) 0.054(3) 0.009(3) 0.050(3) 0.021(3)
C124 0.059(3) 0.092(4) 0.056(3) 0.004(3) 0.020(2) -0.003(3)
C125 0.073(3) 0.101(4) 0.062(3) -0.004(3) 0.032(3) 0.020(3)
C126 0.073(3) 0.123(5) 0.044(3) -0.015(3) 0.020(3) 0.021(3)
C131 0.082(4) 0.087(4) 0.053(3) -0.006(3) 0.022(3) -0.014(3)
C132 0.081(4) 0.071(3) 0.084(4) -0.001(3) 0.043(3) 0.002(3)
C133 0.089(4) 0.076(4) 0.094(4) 0.014(3) 0.040(3) 0.026(3)
C134 0.080(4) 0.076(4) 0.079(4) 0.012(3) 0.023(3) 0.006(3)
C135 0.062(3) 0.072(3) 0.072(3) -0.001(3) 0.025(3) 0.000(3)
C136 0.066(3) 0.068(3) 0.065(3) 0.002(3) 0.015(3) 0.001(3)
C141 0.066(3) 0.051(3) 0.054(3) 0.000(2) 0.006(2) -0.006(2)
C142 0.075(3) 0.061(3) 0.056(3) -0.010(2) 0.030(2) 0.002(2)
C143 0.055(3) 0.055(3) 0.053(3) 0.008(2) 0.019(2) -0.007(2)
C144 0.053(3) 0.044(2) 0.069(3) -0.017(2) 0.019(2) -0.007(2)
C145 0.066(3) 0.112(5) 0.054(3) -0.018(3) 0.033(3) -0.023(3)
C146 0.065(3) 0.083(4) 0.065(3) 0.023(3) 0.012(3) -0.032(3)

loop_
_atom_type_symbol
_atom_type_description
_atom_type_scat_dispersion_real
_atom_type_scat_dispersion_imag
_atom_type_scat_source
C C 0.0033 0.0016 'International Tables Vol C Tables 4.2.6.8 and 6.1.1.4'
H H 0.0000 0.0000 'International Tables Vol C Tables 4.2.6.8 and 6.1.1.4'
N N 0.0061 0.0033 'International Tables Vol C Tables 4.2.6.8 and 6.1.1.4'
O O 0.0106 0.0060 'International Tables Vol C Tables 4.2.6.8 and 6.1.1.4'
Na Na 0.0362 0.0249 'International Tables Vol C Tables 4.2.6.8 and 6.1.1.4'
Co Co 0.3494 0.9721 'International Tables Vol C Tables 4.2.6.8 and 6.1.1.4'

loop_
_geom_angle_atom_site_label_1
_geom_angle_atom_site_label_2
_geom_angle_atom_site_label_3
_geom_angle
O2 Co1 O3 126.17(9)
O2 Co1 O1 103.77(9)
O3 Co1 O1 123.78(8)
O2 Co1 N1 99.05(9)
O3 Co1 N1 97.48(9)
O1 Co1 N1 98.45(9)
O2 Co1 Na2 54.31(7)
O3 Co1 Na2 160.45(6)
O1 Co1 Na2 49.55(6)
N1 Co1 Na2 101.70(7)
O2 Co1 Na1 141.38(6)
O3 Co1 Na1 37.31(6)
O1 Co1 Na1 87.88(6)
N1 Co1 Na1 115.75(7)
Na2 Co1 Na1 127.37(3)
C3 O1 Co1 119.74(17)
C3 O1 Na2 123.29(17)
Co1 O1 Na2 91.17(8)
C10 O2 Co1 127.03(18)
C10 O2 Na2 98.84(16)
Co1 O2 Na2 87.46(8)
C17 O3 Co1 118.92(17)
C17 O3 Na1 122.60(17)
Co1 O3 Na1 111.91(9)
C15 N1 C8 110.1(2)
C15 N1 C1 110.8(2)
C8 N1 C1 109.4(2)
C15 N1 Co1 109.55(17)
C8 N1 Co1 109.01(17)
C1 N1 Co1 107.86(17)
N1 C1 C2 113.9(2)
N1 C1 H1A 108.8
C2 C1 H1A 108.8
N1 C1 H1B 108.8
C2 C1 H1B 108.8
H1A C1 H1B 107.7
C7 C2 C3 120.4(3)
C7 C2 C1 118.7(3)
C3 C2 C1 120.8(3)
O1 C3 C2 120.0(2)
O1 C3 C4 121.2(3)
C2 C3 C4 118.8(3)
C5 C4 C3 117.8(3)
C5 C4 C22 120.5(3)
C3 C4 C22 121.8(3)
C6 C5 C4 124.3(3)
C6 C5 H5A 117.9
C4 C5 H5A 117.9
C7 C6 C5 116.6(3)
C7 C6 C26 120.1(3)
C5 C6 C26 123.3(3)
C2 C7 C6 122.0(3)
C2 C7 H7A 119.0
C6 C7 H7A 119.0
N1 C8 C9 117.5(2)
N1 C8 H8A 107.9
C9 C8 H8A 107.9
N1 C8 H8B 107.9
C9 C8 H8B 107.9
H8A C8 H8B 107.2
C14 C9 C10 119.0(3)
C14 C9 C8 116.2(3)
C10 C9 C8 123.7(3)
O2 C10 C9 121.7(2)
O2 C10 C11 118.9(3)
C9 C10 C11 119.4(3)
O2 C10 Na2 54.83(13)
C9 C10 Na2 114.36(18)
C11 C10 Na2 100.69(18)
C12 C11 C10 117.6(3)
C12 C11 C30 121.2(3)
C10 C11 C30 120.9(3)
C13 C12 C11 124.3(3)
C13 C12 H12A 117.9
C11 C12 H12A 117.9
C12 C13 C14 116.7(3)
C12 C13 C34 122.4(3)
C14 C13 C34 120.8(3)
C13 C14 C9 122.7(3)
C13 C14 H14A 118.7
C9 C14 H14A 118.7
N1 C15 C16 113.7(2)
N1 C15 H15A 108.8
C16 C15 H15A 108.8
N1 C15 H15B 108.8
C16 C15 H15B 108.8
H15A C15 H15B 107.7
C21 C16 C17 119.3(3)
C21 C16 C15 118.7(2)
C17 C16 C15 122.0(3)
O3 C17 C16 120.6(3)
O3 C17 C18 119.8(3)
C16 C17 C18 119.6(3)
C19 C18 C17 117.0(3)
C19 C18 C38 121.3(3)
C17 C18 C38 121.7(3)
C18 C19 C20 124.9(3)
C18 C19 H19A 117.6
C20 C19 H19A 117.6
C21 C20 C19 115.7(3)
C21 C20 C42 123.1(3)
C19 C20 C42 121.2(3)
C20 C21 C16 123.1(3)
C20 C21 H21A 118.4
C16 C21 H21A 118.4
C24 C22 C23 106.5(3)
C24 C22 C25 109.3(3)
C23 C22 C25 107.4(3)
C24 C22 C4 110.5(2)
C23 C22 C4 112.6(2)
C25 C22 C4 110.5(2)
C22 C23 H23A 109.5
C22 C23 H23B 109.5
H23A C23 H23B 109.5
C22 C23 H23C 109.5
H23A C23 H23C 109.5
H23B C23 H23C 109.5
C22 C24 H24A 109.5
C22 C24 H24B 109.5
H24A C24 H24B 109.5
C22 C24 H24C 109.5
H24A C24 H24C 109.5
H24B C24 H24C 109.5
C22 C25 H25A 109.5
C22 C25 H25B 109.5
H25A C25 H25B 109.5
C22 C25 H25C 109.5
H25A C25 H25C 109.5
H25B C25 H25C 109.5
C27 C26 C6 108.7(3)
C27 C26 C29 108.7(3)
C6 C26 C29 112.5(3)
C27 C26 C28 109.6(3)
C6 C26 C28 110.0(3)
C29 C26 C28 107.3(3)
C26 C27 H27A 109.5
C26 C27 H27B 109.5
H27A C27 H27B 109.5
C26 C27 H27C 109.5
H27A C27 H27C 109.5
H27B C27 H27C 109.5
C26 C28 H28A 109.5
C26 C28 H28B 109.5
H28A C28 H28B 109.5
C26 C28 H28C 109.5
H28A C28 H28C 109.5
H28B C28 H28C 109.5
C26 C29 H29A 109.5
C26 C29 H29B 109.5
H29A C29 H29B 109.5
C26 C29 H29C 109.5
H29A C29 H29C 109.5
H29B C29 H29C 109.5
C33 C30 C31 106.5(3)
C33 C30 C32 109.6(3)
C31 C30 C32 108.6(3)
C33 C30 C11 112.2(2)
C31 C30 C11 111.8(3)
C32 C30 C11 108.0(2)
C30 C31 H31A 109.5
C30 C31 H31B 109.5
H31A C31 H31B 109.5
C30 C31 H31C 109.5
H31A C31 H31C 109.5
H31B C31 H31C 109.5
C30 C32 H32A 109.5
C30 C32 H32B 109.5
H32A C32 H32B 109.5
C30 C32 H32C 109.5
H32A C32 H32C 109.5
H32B C32 H32C 109.5
C30 C33 H33A 109.5
C30 C33 H33B 109.5
H33A C33 H33B 109.5
C30 C33 H33C 109.5
H33A C33 H33C 109.5
H33B C33 H33C 109.5
C35A C34 C37 134.7(9)
C35A C34 C13 114.4(9)
C37 C34 C13 110.9(4)
C35A C34 C36 45.7(11)
C37 C34 C36 113.8(5)
C13 C34 C36 111.3(4)
C35A C34 C35 57.4(11)
C37 C34 C35 110.3(4)
C13 C34 C35 107.8(3)
C36 C34 C35 102.2(5)
C35A C34 C37A 119.9(13)
C37 C34 C37A 41.6(7)
C13 C34 C37A 109.6(7)
C36 C34 C37A 138.4(7)
C35 C34 C37A 71.7(8)
C35A C34 C36A 112.9(13)
C37 C34 C36A 50.2(7)
C13 C34 C36A 105.7(6)
C36 C34 C36A 70.7(8)
C35 C34 C36A 145.9(6)
C37A C34 C36A 91.3(10)
C34 C35 H35A 109.5
C34 C35 H35B 109.5
C34 C35 H35C 109.5
C34 C36 H36A 109.5
C34 C36 H36B 109.5
C34 C36 H36C 109.5
C34 C37 H37A 109.5
C34 C37 H37B 109.5
C34 C37 H37C 109.5
C34 C35A H35D 109.5
C34 C35A H35E 109.5
H35D C35A H35E 109.5
C34 C35A H35F 109.5
H35D C35A H35F 109.5
H35E C35A H35F 109.5
C34 C36A H36D 109.5
C34 C36A H36E 109.5
H36D C36A H36E 109.5
C34 C36A H36F 109.5
H36D C36A H36F 109.5
H36E C36A H36F 109.5
C34 C37A H37D 109.5
C34 C37A H37E 109.5
H37D C37A H37E 109.5
C34 C37A H37F 109.5
H37D C37A H37F 109.5
H37E C37A H37F 109.5
C41 C38 C18 110.1(3)
C41 C38 C40 109.1(3)
C18 C38 C40 111.3(3)
C41 C38 C39 108.0(3)
C18 C38 C39 111.7(3)
C40 C38 C39 106.4(3)
C38 C39 H39A 109.5
C38 C39 H39B 109.5
H39A C39 H39B 109.5
C38 C39 H39C 109.5
H39A C39 H39C 109.5
H39B C39 H39C 109.5
C38 C40 H40A 109.5
C38 C40 H40B 109.5
H40A C40 H40B 109.5
C38 C40 H40C 109.5
H40A C40 H40C 109.5
H40B C40 H40C 109.5
C38 C41 H41A 109.5
C38 C41 H41B 109.5
H41A C41 H41B 109.5
C38 C41 H41C 109.5
H41A C41 H41C 109.5
H41B C41 H41C 109.5
C43 C42 C45 108.4(3)
C43 C42 C44 106.9(3)
C45 C42 C44 110.4(4)
C43 C42 C20 112.4(3)
C45 C42 C20 109.2(3)
C44 C42 C20 109.5(3)
C42 C43 H43A 109.5
C42 C43 H43B 109.5
H43A C43 H43B 109.5
C42 C43 H43C 109.5
H43A C43 H43C 109.5
H43B C43 H43C 109.5
C42 C44 H44A 109.5
C42 C44 H44B 109.5
H44A C44 H44B 109.5
C42 C44 H44C 109.5
H44A C44 H44C 109.5
H44B C44 H44C 109.5
C42 C45 H45A 109.5
C42 C45 H45B 109.5
H45A C45 H45B 109.5
C42 C45 H45C 109.5
H45A C45 H45C 109.5
H45B C45 H45C 109.5
O4 Co2 O6 124.24(9)
O4 Co2 O5 125.69(9)
O6 Co2 O5 104.63(8)
O4 Co2 N2 98.88(9)
O6 Co2 N2 95.54(9)
O5 Co2 N2 98.44(9)
O4 Co2 Na1 156.93(7)
O6 Co2 Na1 49.61(6)
O5 Co2 Na1 55.10(6)
N2 Co2 Na1 103.79(7)
C48 O4 Co2 118.52(18)
C55 O5 Co2 123.59(17)
C55 O5 Na1 89.07(15)
Co2 O5 Na1 84.76(8)
C62 O6 Co2 121.03(16)
C62 O6 Na1 129.64(16)
Co2 O6 Na1 90.16(8)
C53 N2 C46 110.8(2)
C53 N2 C60 109.7(2)
C46 N2 C60 111.0(2)
C53 N2 Co2 106.79(17)
C46 N2 Co2 107.01(17)
C60 N2 Co2 111.44(17)
N2 C46 C47 113.7(2)
N2 C46 H46A 108.8
C47 C46 H46A 108.8
N2 C46 H46B 108.8
C47 C46 H46B 108.8
H46A C46 H46B 107.7
C52 C47 C48 120.8(3)
C52 C47 C46 119.3(3)
C48 C47 C46 119.9(3)
O4 C48 C47 120.7(3)
O4 C48 C49 121.2(3)
C47 C48 C49 118.1(3)
C50 C49 C48 118.2(3)
C50 C49 C67 121.8(3)
C48 C49 C67 120.0(3)
C51 C50 C49 124.0(3)
C51 C50 H50A 118.0
C49 C50 H50A 118.0
C52 C51 C50 117.2(3)
C52 C51 C71 120.1(3)
C50 C51 C71 122.7(3)
C51 C52 C47 121.7(3)
C51 C52 H52A 119.1
C47 C52 H52A 119.1
N2 C53 C54 114.5(2)
N2 C53 H53A 108.6
C54 C53 H53A 108.6
N2 C53 H53B 108.6
C54 C53 H53B 108.6
H53A C53 H53B 107.6
C59 C54 C55 120.2(3)
C59 C54 C53 118.7(3)
C55 C54 C53 121.0(3)
O5 C55 C54 121.4(2)
O5 C55 C56 120.0(2)
C54 C55 C56 118.6(2)
O5 C55 Na1 62.12(14)
C54 C55 Na1 117.71(19)
C56 C55 Na1 91.20(17)
C57 C56 C55 117.9(3)
C57 C56 C75 120.2(3)
C55 C56 C75 121.7(3)
C56 C57 C58 123.8(3)
C56 C57 H57A 118.1
C58 C57 H57A 118.1
C59 C58 C57 116.1(3)
C59 C58 C79 121.3(3)
C57 C58 C79 122.6(3)
C54 C59 C58 122.5(3)
C54 C59 H59A 118.7
C58 C59 H59A 118.7
N2 C60 C61 115.5(2)
N2 C60 H60A 108.4
C61 C60 H60A 108.4
N2 C60 H60B 108.4
C61 C60 H60B 108.4
H60A C60 H60B 107.5
C62 C61 C66 121.1(3)
C62 C61 C60 121.3(3)
C66 C61 C60 117.0(3)
O6 C62 C61 120.3(3)
O6 C62 C63 120.7(3)
C61 C62 C63 119.0(3)
C64 C63 C62 117.5(3)
C64 C63 C83 120.7(3)
C62 C63 C83 121.8(3)
C63 C64 C65 124.1(3)
C63 C64 H64A 117.9
C65 C64 H64A 117.9
C66 C65 C64 116.9(3)
C66 C65 C87 122.1(3)
C64 C65 C87 120.9(3)
C65 C66 C61 121.2(3)
C65 C66 H66A 119.4
C61 C66 H66A 119.4
C69 C67 C70 110.4(3)
C69 C67 C68 107.8(3)
C70 C67 C68 108.5(3)
C69 C67 C49 108.9(3)
C70 C67 C49 110.3(3)
C68 C67 C49 110.9(3)
C67 C68 H68A 109.5
C67 C68 H68B 109.5
H68A C68 H68B 109.5
C67 C68 H68C 109.5
H68A C68 H68C 109.5
H68B C68 H68C 109.5
C67 C69 H69A 109.5
C67 C69 H69B 109.5
H69A C69 H69B 109.5
C67 C69 H69C 109.5
H69A C69 H69C 109.5
H69B C69 H69C 109.5
C67 C70 H70A 109.5
C67 C70 H70B 109.5
H70A C70 H70B 109.5
C67 C70 H70C 109.5
H70A C70 H70C 109.5
H70B C70 H70C 109.5
C73 C71 C72A 127.9(12)
C73 C71 C74 109.9(4)
C72A C71 C74 76.6(13)
C73 C71 C51 110.5(3)
C72A C71 C51 114.2(11)
C74 C71 C51 111.8(3)
C73 C71 C73A 32.6(12)
C72A C71 C73A 102.8(18)
C74 C71 C73A 129.6(12)
C51 C71 C73A 113.7(12)
C73 C71 C72 111.0(5)
C72A C71 C72 30.5(12)
C74 C71 C72 106.7(4)
C51 C71 C72 106.9(3)
C73A C71 C72 79.6(14)
C73 C71 C74A 68.7(12)
C72A C71 C74A 118.0(16)
C74 C71 C74A 46.2(12)
C51 C71 C74A 108.5(9)
C73A C71 C74A 98.5(16)
C72 C71 C74A 141.8(10)
C71 C72 H72A 109.5
C71 C72 H72B 109.5
C71 C72 H72C 109.5
C71 C73 H73A 109.5
C71 C73 H73B 109.5
C71 C73 H73C 109.5
C71 C74 H74A 109.5
C71 C74 H74B 109.5
C71 C74 H74C 109.5
C71 C72A H72D 109.5
C71 C72A H72E 109.5
H72D C72A H72E 109.5
C71 C72A H72F 109.4
H72D C72A H72F 109.5
H72E C72A H72F 109.5
C71 C73A H73D 109.5
C71 C73A H73E 109.5
H73D C73A H73E 109.5
C71 C73A H73F 109.5
H73D C73A H73F 109.5
H73E C73A H73F 109.5
C71 C74A H74D 109.5
C71 C74A H74E 109.5
H74D C74A H74E 109.5
C71 C74A H74F 109.5
H74D C74A H74F 109.5
H74E C74A H74F 109.5
C76 C75 C77 107.0(3)
C76 C75 C78 108.8(3)
C77 C75 C78 108.6(3)
C76 C75 C56 112.0(3)
C77 C75 C56 112.3(2)
C78 C75 C56 108.0(2)
C75 C76 H76A 109.5
C75 C76 H76B 109.5
H76A C76 H76B 109.5
C75 C76 H76C 109.5
H76A C76 H76C 109.5
H76B C76 H76C 109.5
C75 C77 H77A 109.5
C75 C77 H77B 109.5
H77A C77 H77B 109.5
C75 C77 H77C 109.5
H77A C77 H77C 109.5
H77B C77 H77C 109.5
C75 C78 H78A 109.5
C75 C78 H78B 109.5
H78A C78 H78B 109.5
C75 C78 H78C 109.5
H78A C78 H78C 109.5
H78B C78 H78C 109.5
C81 C79 C80 110.7(4)
C81 C79 C82 106.8(3)
C80 C79 C82 109.1(3)
C81 C79 C58 112.3(3)
C80 C79 C58 108.4(3)
C82 C79 C58 109.5(3)
C79 C80 H80A 109.5
C79 C80 H80B 109.5
H80A C80 H80B 109.5
C79 C80 H80C 109.5
H80A C80 H80C 109.5
H80B C80 H80C 109.5
C79 C81 H81A 109.5
C79 C81 H81B 109.5
H81A C81 H81B 109.5
C79 C81 H81C 109.5
H81A C81 H81C 109.5
H81B C81 H81C 109.5
C79 C82 H82A 109.5
C79 C82 H82B 109.5
H82A C82 H82B 109.5
C79 C82 H82C 109.5
H82A C82 H82C 109.5
H82B C82 H82C 109.5
C63 C83 C85 108.9(3)
C63 C83 C84 112.8(3)
C85 C83 C84 107.7(3)
C63 C83 C86 111.2(3)
C85 C83 C86 109.8(3)
C84 C83 C86 106.3(3)
C83 C84 H84A 109.5
C83 C84 H84B 109.5
H84A C84 H84B 109.5
C83 C84 H84C 109.5
H84A C84 H84C 109.5
H84B C84 H84C 109.5
C83 C85 H85A 109.5
C83 C85 H85B 109.5
H85A C85 H85B 109.5
C83 C85 H85C 109.5
H85A C85 H85C 109.5
H85B C85 H85C 109.5
C83 C86 H86A 109.5
C83 C86 H86B 109.5
H86A C86 H86B 109.5
C83 C86 H86C 109.5
H86A C86 H86C 109.5
H86B C86 H86C 109.5
C89 C87 C88 108.5(3)
C89 C87 C90 108.9(4)
C88 C87 C90 109.1(3)
C89 C87 C65 112.0(3)
C88 C87 C65 110.8(3)
C90 C87 C65 107.6(3)
C87 C88 H88A 109.5
C87 C88 H88B 109.5
H88A C88 H88B 109.5
C87 C88 H88C 109.5
H88A C88 H88C 109.5
H88B C88 H88C 109.5
C87 C89 H89A 109.5
C87 C89 H89B 109.5
H89A C89 H89B 109.5
C87 C89 H89C 109.5
H89A C89 H89C 109.5
H89B C89 H89C 109.5
C87 C90 H90A 109.5
C87 C90 H90B 109.5
H90A C90 H90B 109.5
C87 C90 H90C 109.5
H90A C90 H90C 109.5
H90B C90 H90C 109.5
O3 Na1 O6 120.65(8)
O3 Na1 O5 158.66(9)
O6 Na1 O5 80.33(7)
O3 Na1 C55 138.77(9)
O6 Na1 C55 95.76(8)
O5 Na1 C55 28.81(7)
O3 Na1 Co2 160.24(7)
O6 Na1 Co2 40.24(5)
O5 Na1 Co2 40.14(5)
C55 Na1 Co2 60.22(6)
O3 Na1 Co1 30.78(5)
O6 Na1 Co1 107.29(6)
O5 Na1 Co1 145.45(6)
C55 Na1 Co1 154.80(7)
Co2 Na1 Co1 135.92(4)
O7 Na2 O8 90.24(11)
O7 Na2 O1 107.27(10)
O8 Na2 O1 125.76(10)
O7 Na2 O2 112.95(9)
O8 Na2 O2 141.81(10)
O1 Na2 O2 77.45(7)
O7 Na2 C10 89.00(9)
O8 Na2 C10 137.57(10)
O1 Na2 C10 94.69(8)
O2 Na2 C10 26.33(7)
O7 Na2 Co1 114.56(8)
O8 Na2 Co1 153.12(9)
O1 Na2 Co1 39.28(5)
O2 Na2 Co1 38.23(5)
C10 Na2 Co1 57.41(6)
C91 O7 C94 106.5(3)
C91 O7 Na2 130.6(2)
C94 O7 Na2 122.5(2)
O7 C91 C92 105.3(3)
O7 C91 H91A 110.7
C92 C91 H91A 110.7
O7 C91 H91B 110.7
C92 C91 H91B 110.7
H91A C91 H91B 108.8
C93 C92 C91 104.1(3)
C93 C92 H92A 110.9
C91 C92 H92A 110.9
C93 C92 H92B 110.9
C91 C92 H92B 110.9
H92A C92 H92B 109.0
C94 C93 C92 105.2(4)
C94 C93 H93A 110.7
C92 C93 H93A 110.7
C94 C93 H93B 110.7
C92 C93 H93B 110.7
H93A C93 H93B 108.8
O7 C94 C93 105.5(3)
O7 C94 H94A 110.6
C93 C94 H94A 110.6
O7 C94 H94B 110.6
C93 C94 H94B 110.6
H94A C94 H94B 108.8
C98 O8 C95 105.6(3)
C98 O8 Na2 132.7(3)
C95 O8 Na2 121.5(3)
C96 C95 O8 109.9(4)
C96 C95 H95A 109.7
O8 C95 H95A 109.7
C96 C95 H95B 109.7
O8 C95 H95B 109.7
H95A C95 H95B 108.2
C95 C96 C97 104.0(4)
C95 C96 H96A 110.9
C97 C96 H96A 110.9
C95 C96 H96B 110.9
C97 C96 H96B 110.9
H96A C96 H96B 109.0
C98 C97 C96 105.8(4)
C98 C97 H97A 110.6
C96 C97 H97A 110.6
C98 C97 H97B 110.6
C96 C97 H97B 110.6
H97A C97 H97B 108.7
O8 C98 C97 103.7(4)
O8 C98 H98A 111.0
C97 C98 H98A 111.0
O8 C98 H98B 111.0
C97 C98 H98B 111.0
H98A C98 H98B 109.0
C112 C111 C116 119.7(4)
C112 C111 H11A 120.2
C116 C111 H11A 120.2
C111 C112 C113 120.8(4)
C111 C112 H11B 119.6
C113 C112 H11B 119.6
C112 C113 C114 120.5(4)
C112 C113 H11C 119.8
C114 C113 H11C 119.8
C115 C114 C113 120.0(4)
C115 C114 H11D 120.0
C113 C114 H11D 120.0
C114 C115 C116 120.8(4)
C114 C115 H11E 119.6
C116 C115 H11E 119.6
C111 C116 C115 118.2(5)
C111 C116 H11F 120.9
C115 C116 H11F 120.9
C122 C121 C126 119.9(5)
C122 C121 H12B 120.1
C126 C121 H12B 120.1
C121 C122 C123 121.4(4)
C121 C122 H12C 119.3
C123 C122 H12C 119.3
C124 C123 C122 119.3(4)
C124 C123 H12D 120.4
C122 C123 H12D 120.4
C123 C124 C125 119.8(5)
C123 C124 H12E 120.1
C125 C124 H12E 120.1
C126 C125 C124 119.0(5)
C126 C125 H12F 120.5
C124 C125 H12F 120.5
C121 C126 C125 120.5(4)
C121 C126 H12G 119.8
C125 C126 H12G 119.8
C136 C131 C132 120.1(5)
C136 C131 H13A 119.9
C132 C131 H13A 119.9
C133 C132 C131 118.7(5)
C133 C132 H13B 120.7
C131 C132 H13B 120.7
C132 C133 C134 121.1(5)
C132 C133 H13C 119.4
C134 C133 H13C 119.4
C135 C134 C133 120.0(5)
C135 C134 H13D 120.0
C133 C134 H13D 120.0
C134 C135 C136 119.2(5)
C134 C135 H13E 120.4
C136 C135 H13E 120.4
C131 C136 C135 120.9(5)
C131 C136 H13F 119.6
C135 C136 H13F 119.6
C142 C141 C146 120.9(4)
C142 C141 H14B 119.6
C146 C141 H14B 119.6
C141 C142 C143 120.7(4)
C141 C142 H14C 119.7
C143 C142 H14C 119.7
C142 C143 C144 120.2(4)
C142 C143 H14D 119.9
C144 C143 H14D 119.9
C145 C144 C143 119.9(4)
C145 C144 H14E 120.1
C143 C144 H14E 120.1
C144 C145 C146 119.9(4)
C144 C145 H14G 120.1
C146 C145 H14G 120.1
C141 C146 C145 118.6(4)
C141 C146 H14F 120.7
C145 C146 H14F 120.7

loop_
_geom_bond_atom_site_label_1
_geom_bond_atom_site_label_2
_geom_bond_distance
Co1 O2 1.9031(19)
Co1 O3 1.915(2)
Co1 O1 1.9456(19)
Co1 N1 2.052(2)
Co1 Na2 3.0725(13)
Co1 Na1 3.4721(13)
O1 C3 1.356(3)
O1 Na2 2.339(2)
O2 C10 1.355(3)
O2 Na2 2.498(2)
O3 C17 1.363(3)
O3 Na1 2.268(2)
N1 C15 1.476(4)
N1 C8 1.488(3)
N1 C1 1.497(4)
C1 C2 1.513(4)
C1 H1A 0.9900
C1 H1B 0.9900
C2 C7 1.391(4)
C2 C3 1.416(4)
C3 C4 1.420(4)
C4 C5 1.399(4)
C4 C22 1.549(4)
C5 C6 1.393(4)
C5 H5A 0.9500
C6 C7 1.391(4)
C6 C26 1.536(4)
C7 H7A 0.9500
C8 C9 1.514(4)
C8 H8A 0.9900
C8 H8B 0.9900
C9 C14 1.397(4)
C9 C10 1.408(4)
C10 C11 1.422(4)
C10 Na2 3.019(3)
C11 C12 1.393(4)
C11 C30 1.547(4)
C12 C13 1.376(4)
C12 H12A 0.9500
C13 C14 1.389(4)
C13 C34 1.542(4)
C14 H14A 0.9500
C15 C16 1.505(4)
C15 H15A 0.9900
C15 H15B 0.9900
C16 C21 1.396(4)
C16 C17 1.402(4)
C17 C18 1.436(4)
C18 C19 1.387(4)
C18 C38 1.541(4)
C19 C20 1.398(4)
C19 H19A 0.9500
C20 C21 1.390(4)
C20 C42 1.543(4)
C21 H21A 0.9500
C22 C24 1.528(4)
C22 C23 1.532(4)
C22 C25 1.534(4)
C23 H23A 0.9800
C23 H23B 0.9800
C23 H23C 0.9800
C24 H24A 0.9800
C24 H24B 0.9800
C24 H24C 0.9800
C25 H25A 0.9800
C25 H25B 0.9800
C25 H25C 0.9800
C26 C27 1.520(5)
C26 C29 1.539(4)
C26 C28 1.549(5)
C27 H27A 0.9800
C27 H27B 0.9800
C27 H27C 0.9800
C28 H28A 0.9800
C28 H28B 0.9800
C28 H28C 0.9800
C29 H29A 0.9800
C29 H29B 0.9800
C29 H29C 0.9800
C30 C33 1.530(4)
C30 C31 1.531(4)
C30 C32 1.543(5)
C31 H31A 0.9800
C31 H31B 0.9800
C31 H31C 0.9800
C32 H32A 0.9800
C32 H32B 0.9800
C32 H32C 0.9800
C33 H33A 0.9800
C33 H33B 0.9800
C33 H33C 0.9800
C34 C35A 1.28(2)
C34 C37 1.469(7)
C34 C36 1.547(8)
C34 C35 1.572(7)
C34 C37A 1.58(2)
C34 C36A 1.667(16)
C35 H35A 0.9800
C35 H35B 0.9800
C35 H35C 0.9800
C36 H36A 0.9800
C36 H36B 0.9800
C36 H36C 0.9800
C37 H37A 0.9800
C37 H37B 0.9800
C37 H37C 0.9800
C35A H35D 0.9800
C35A H35E 0.9800
C35A H35F 0.9800
C36A H36D 0.9800
C36A H36E 0.9800
C36A H36F 0.9800
C37A H37D 0.9800
C37A H37E 0.9800
C37A H37F 0.9800
C38 C41 1.531(5)
C38 C40 1.546(4)
C38 C39 1.547(4)
C39 H39A 0.9800
C39 H39B 0.9800
C39 H39C 0.9800
C40 H40A 0.9800
C40 H40B 0.9800
C40 H40C 0.9800
C41 H41A 0.9800
C41 H41B 0.9800
C41 H41C 0.9800
C42 C43 1.512(5)
C42 C45 1.518(5)
C42 C44 1.519(5)
C43 H43A 0.9800
C43 H43B 0.9800
C43 H43C 0.9800
C44 H44A 0.9800
C44 H44B 0.9800
C44 H44C 0.9800
C45 H45A 0.9800
C45 H45B 0.9800
C45 H45C 0.9800
Co2 O4 1.8884(19)
Co2 O6 1.9443(18)
Co2 O5 1.9487(19)
Co2 N2 2.067(2)
Co2 Na1 3.0100(12)
O4 C48 1.341(4)
O5 C55 1.351(3)
O5 Na1 2.479(2)
O6 C62 1.361(3)
O6 Na1 2.292(2)
N2 C53 1.480(4)
N2 C46 1.481(4)
N2 C60 1.484(3)
C46 C47 1.515(4)
C46 H46A 0.9900
C46 H46B 0.9900
C47 C52 1.387(4)
C47 C48 1.417(4)
C48 C49 1.421(4)
C49 C50 1.388(4)
C49 C67 1.551(5)
C50 C51 1.388(5)
C50 H50A 0.9500
C51 C52 1.382(4)
C51 C71 1.551(5)
C52 H52A 0.9500
C53 C54 1.514(4)
C53 H53A 0.9900
C53 H53B 0.9900
C54 C59 1.383(4)
C54 C55 1.416(4)
C55 C56 1.424(4)
C55 Na1 2.804(3)
C56 C57 1.383(4)
C56 C75 1.554(4)
C57 C58 1.420(4)
C57 H57A 0.9500
C58 C59 1.385(4)
C58 C79 1.537(4)
C59 H59A 0.9500
C60 C61 1.508(4)
C60 H60A 0.9900
C60 H60B 0.9900
C61 C62 1.394(4)
C61 C66 1.401(4)
C62 C63 1.429(4)
C63 C64 1.389(4)
C63 C83 1.529(4)
C64 C65 1.404(5)
C64 H64A 0.9500
C65 C66 1.386(4)
C65 C87 1.548(4)
C66 H66A 0.9500
C67 C69 1.538(5)
C67 C70 1.544(5)
C67 C68 1.551(5)
C68 H68A 0.9800
C68 H68B 0.9800
C68 H68C 0.9800
C69 H69A 0.9800
C69 H69B 0.9800
C69 H69C 0.9800
C70 H70A 0.9800
C70 H70B 0.9800
C70 H70C 0.9800
C71 C73 1.526(5)
C71 C72A 1.542(8)
C71 C74 1.546(5)
C71 C73A 1.552(8)
C71 C72 1.559(5)
C71 C74A 1.566(8)
C72 H72A 0.9800
C72 H72B 0.9800
C72 H72C 0.9800
C73 H73A 0.9800
C73 H73B 0.9800
C73 H73C 0.9800
C74 H74A 0.9800
C74 H74B 0.9800
C74 H74C 0.9800
C72A H72D 0.9800
C72A H72E 0.9800
C72A H72F 0.9800
C73A H73D 0.9800
C73A H73E 0.9800
C73A H73F 0.9800
C74A H74D 0.9800
C74A H74E 0.9800
C74A H74F 0.9800
C75 C76 1.526(5)
C75 C77 1.529(4)
C75 C78 1.532(4)
C76 H76A 0.9800
C76 H76B 0.9800
C76 H76C 0.9800
C77 H77A 0.9800
C77 H77B 0.9800
C77 H77C 0.9800
C78 H78A 0.9800
C78 H78B 0.9800
C78 H78C 0.9800
C79 C81 1.514(5)
C79 C80 1.525(5)
C79 C82 1.537(5)
C80 H80A 0.9800
C80 H80B 0.9800
C80 H80C 0.9800
C81 H81A 0.9800
C81 H81B 0.9800
C81 H81C 0.9800
C82 H82A 0.9800
C82 H82B 0.9800
C82 H82C 0.9800
C83 C85 1.537(5)
C83 C84 1.538(4)
C83 C86 1.550(5)
C84 H84A 0.9800
C84 H84B 0.9800
C84 H84C 0.9800
C85 H85A 0.9800
C85 H85B 0.9800
C85 H85C 0.9800
C86 H86A 0.9800
C86 H86B 0.9800
C86 H86C 0.9800
C87 C89 1.500(6)
C87 C88 1.516(5)
C87 C90 1.528(5)
C88 H88A 0.9800
C88 H88B 0.9800
C88 H88C 0.9800
C89 H89A 0.9800
C89 H89B 0.9800
C89 H89C 0.9800
C90 H90A 0.9800
C90 H90B 0.9800
C90 H90C 0.9800
Na2 O7 2.272(3)
Na2 O8 2.334(3)
O7 C91 1.409(4)
O7 C94 1.446(4)
C91 C92 1.534(6)
C91 H91A 0.9900
C91 H91B 0.9900
C92 C93 1.519(6)
C92 H92A 0.9900
C92 H92B 0.9900
C93 C94 1.508(6)
C93 H93A 0.9900
C93 H93B 0.9900
C94 H94A 0.9900
C94 H94B 0.9900
O8 C98 1.409(5)
O8 C95 1.425(5)
C95 C96 1.419(6)
C95 H95A 0.9900
C95 H95B 0.9900
C96 C97 1.486(7)
C96 H96A 0.9900
C96 H96B 0.9900
C97 C98 1.484(7)
C97 H97A 0.9900
C97 H97B 0.9900
C98 H98A 0.9900
C98 H98B 0.9900
C111 C112 1.354(6)
C111 C116 1.381(6)
C111 H11A 0.9500
C112 C113 1.354(5)
C112 H11B 0.9500
C113 C114 1.362(6)
C113 H11C 0.9500
C114 C115 1.334(7)
C114 H11D 0.9500
C115 C116 1.401(7)
C115 H11E 0.9500
C116 H11F 0.9500
C121 C122 1.337(6)
C121 C126 1.355(6)
C121 H12B 0.9500
C122 C123 1.366(6)
C122 H12C 0.9500
C123 C124 1.365(7)
C123 H12D 0.9500
C124 C125 1.378(6)
C124 H12E 0.9500
C125 C126 1.376(6)
C125 H12F 0.9500
C126 H12G 0.9500
C131 C136 1.376(7)
C131 C132 1.393(7)
C131 H13A 0.9500
C132 C133 1.372(7)
C132 H13B 0.9500
C133 C134 1.386(7)
C133 H13C 0.9500
C134 C135 1.378(7)
C134 H13D 0.9500
C135 C136 1.379(6)
C135 H13E 0.9500
C136 H13F 0.9500
C141 C142 1.351(6)
C141 C146 1.360(7)
C141 H14B 0.9500
C142 C143 1.356(6)
C142 H14C 0.9500
C143 C144 1.371(6)
C143 H14D 0.9500
C144 C145 1.354(6)
C144 H14E 0.9500
C145 C146 1.409(7)
C145 H14G 0.9500
C146 H14F 0.9500

loop_
_geom_torsion_atom_site_label_1
_geom_torsion_atom_site_label_2
_geom_torsion_atom_site_label_3
_geom_torsion_atom_site_label_4
_geom_torsion
O2 Co1 O1 C3 -133.4(2)
O3 Co1 O1 C3 73.1(2)
N1 Co1 O1 C3 -31.9(2)
Na2 Co1 O1 C3 -130.1(2)
Na1 Co1 O1 C3 83.84(19)
O2 Co1 O1 Na2 -3.34(9)
O3 Co1 O1 Na2 -156.86(8)
N1 Co1 O1 Na2 98.20(9)
Na1 Co1 O1 Na2 -146.08(6)
O3 Co1 O2 C10 -105.0(2)
O1 Co1 O2 C10 102.3(2)
N1 Co1 O2 C10 1.2(2)
Na2 Co1 O2 C10 99.2(2)
Na1 Co1 O2 C10 -153.48(18)
O3 Co1 O2 Na2 155.80(8)
O1 Co1 O2 Na2 3.13(9)
N1 Co1 O2 Na2 -97.95(8)
Na1 Co1 O2 Na2 107.36(9)
O2 Co1 O3 C17 78.1(2)
O1 Co1 O3 C17 -134.39(19)
N1 Co1 O3 C17 -29.0(2)
Na2 Co1 O3 C17 162.28(17)
Na1 Co1 O3 C17 -152.3(2)
O2 Co1 O3 Na1 -129.59(10)
O1 Co1 O3 Na1 17.96(14)
N1 Co1 O3 Na1 123.40(10)
Na2 Co1 O3 Na1 -45.4(2)
O2 Co1 N1 C15 -149.20(17)
O3 Co1 N1 C15 -20.61(18)
O1 Co1 N1 C15 105.29(18)
Na2 Co1 N1 C15 155.57(16)
Na1 Co1 N1 C15 13.57(19)
O2 Co1 N1 C8 -28.60(19)
O3 Co1 N1 C8 99.99(19)
O1 Co1 N1 C8 -134.11(18)
Na2 Co1 N1 C8 -83.83(18)
Na1 Co1 N1 C8 134.16(16)
O2 Co1 N1 C1 90.14(18)
O3 Co1 N1 C1 -141.27(17)
O1 Co1 N1 C1 -15.37(18)
Na2 Co1 N1 C1 34.91(18)
Na1 Co1 N1 C1 -107.10(17)
C15 N1 C1 C2 -62.4(3)
C8 N1 C1 C2 176.0(2)
Co1 N1 C1 C2 57.5(3)
N1 C1 C2 C7 120.1(3)
N1 C1 C2 C3 -63.6(4)
Co1 O1 C3 C2 39.5(3)
Na2 O1 C3 C2 -74.3(3)
Co1 O1 C3 C4 -140.6(2)
Na2 O1 C3 C4 105.7(3)
C7 C2 C3 O1 -176.8(3)
C1 C2 C3 O1 7.0(4)
C7 C2 C3 C4 3.2(4)
C1 C2 C3 C4 -173.0(3)
O1 C3 C4 C5 177.4(3)
C2 C3 C4 C5 -2.7(4)
O1 C3 C4 C22 -2.7(4)
C2 C3 C4 C22 177.3(3)
C3 C4 C5 C6 0.2(4)
C22 C4 C5 C6 -179.8(3)
C4 C5 C6 C7 1.8(5)
C4 C5 C6 C26 -177.3(3)
C3 C2 C7 C6 -1.2(4)
C1 C2 C7 C6 175.0(3)
C5 C6 C7 C2 -1.3(4)
C26 C6 C7 C2 177.9(3)
C15 N1 C8 C9 173.8(2)
C1 N1 C8 C9 -64.2(3)
Co1 N1 C8 C9 53.6(3)
N1 C8 C9 C14 139.2(3)
N1 C8 C9 C10 -52.8(4)
Co1 O2 C10 C9 5.6(4)
Na2 O2 C10 C9 99.1(3)
Co1 O2 C10 C11 -176.07(19)
Na2 O2 C10 C11 -82.6(2)
Co1 O2 C10 Na2 -93.50(18)
C14 C9 C10 O2 -175.2(3)
C8 C9 C10 O2 17.1(4)
C14 C9 C10 C11 6.5(4)
C8 C9 C10 C11 -161.2(3)
C14 C9 C10 Na2 -112.8(2)
C8 C9 C10 Na2 79.5(3)
O2 C10 C11 C12 174.7(3)
C9 C10 C11 C12 -6.9(4)
Na2 C10 C11 C12 119.2(2)
O2 C10 C11 C30 -11.0(4)
C9 C10 C11 C30 167.4(3)
Na2 C10 C11 C30 -66.6(3)
C10 C11 C12 C13 3.3(5)
C30 C11 C12 C13 -170.9(3)
C11 C12 C13 C14 0.7(5)
C11 C12 C13 C34 177.9(3)
C12 C13 C14 C9 -1.2(5)
C34 C13 C14 C9 -178.4(3)
C10 C9 C14 C13 -2.4(4)
C8 C9 C14 C13 166.2(3)
C8 N1 C15 C16 -61.9(3)
C1 N1 C15 C16 176.9(2)
Co1 N1 C15 C16 58.0(3)
N1 C15 C16 C21 127.6(3)
N1 C15 C16 C17 -53.1(4)
Co1 O3 C17 C16 46.0(3)
Na1 O3 C17 C16 -103.3(3)
Co1 O3 C17 C18 -134.0(2)
Na1 O3 C17 C18 76.7(3)
C21 C16 C17 O3 173.3(3)
C15 C16 C17 O3 -6.1(4)
C21 C16 C17 C18 -6.7(4)
C15 C16 C17 C18 173.9(3)
O3 C17 C18 C19 -173.0(2)
C16 C17 C18 C19 7.0(4)
O3 C17 C18 C38 9.4(4)
C16 C17 C18 C38 -170.6(3)
C17 C18 C19 C20 -2.4(4)
C38 C18 C19 C20 175.2(3)
C18 C19 C20 C21 -2.4(5)
C18 C19 C20 C42 178.0(3)
C19 C20 C21 C16 2.8(4)
C42 C20 C21 C16 -177.6(3)
C17 C16 C21 C20 1.7(4)
C15 C16 C21 C20 -178.9(3)
C5 C4 C22 C24 125.7(3)
C3 C4 C22 C24 -54.3(4)
C5 C4 C22 C23 6.9(4)
C3 C4 C22 C23 -173.1(3)
C5 C4 C22 C25 -113.2(3)
C3 C4 C22 C25 66.8(4)
C7 C6 C26 C27 -73.1(4)
C5 C6 C26 C27 106.0(3)
C7 C6 C26 C29 166.5(3)
C5 C6 C26 C29 -14.4(4)
C7 C6 C26 C28 46.9(4)
C5 C6 C26 C28 -134.1(3)
C12 C11 C30 C33 -123.4(3)
C10 C11 C30 C33 62.5(4)
C12 C11 C30 C31 -3.8(4)
C10 C11 C30 C31 -177.9(3)
C12 C11 C30 C32 115.6(3)
C10 C11 C30 C32 -58.5(3)
C12 C13 C34 C35A -70.7(14)
C14 C13 C34 C35A 106.4(13)
C12 C13 C34 C37 106.9(5)
C14 C13 C34 C37 -76.0(5)
C12 C13 C34 C36 -20.9(6)
C14 C13 C34 C36 156.1(5)
C12 C13 C34 C35 -132.2(4)
C14 C13 C34 C35 44.8(5)
C12 C13 C34 C37A 151.4(8)
C14 C13 C34 C37A -31.6(9)
C12 C13 C34 C36A 54.1(9)
C14 C13 C34 C36A -128.8(8)
C19 C18 C38 C41 -117.7(3)
C17 C18 C38 C41 59.8(4)
C19 C18 C38 C40 121.1(3)
C17 C18 C38 C40 -61.4(4)
C19 C18 C38 C39 2.3(4)
C17 C18 C38 C39 179.8(3)
C21 C20 C42 C43 6.6(5)
C19 C20 C42 C43 -173.8(3)
C21 C20 C42 C45 -113.8(4)
C19 C20 C42 C45 65.8(4)
C21 C20 C42 C44 125.3(4)
C19 C20 C42 C44 -55.1(4)
O6 Co2 O4 C48 137.09(19)
O5 Co2 O4 C48 -73.0(2)
N2 Co2 O4 C48 34.1(2)
Na1 Co2 O4 C48 -156.65(17)
O4 Co2 O5 C55 123.0(2)
O6 Co2 O5 C55 -82.4(2)
N2 Co2 O5 C55 15.6(2)
Na1 Co2 O5 C55 -85.4(2)
O4 Co2 O5 Na1 -151.66(9)
O6 Co2 O5 Na1 2.94(9)
N2 Co2 O5 Na1 100.97(8)
O4 Co2 O6 C62 -69.8(2)
O5 Co2 O6 C62 135.1(2)
N2 Co2 O6 C62 34.9(2)
Na1 Co2 O6 C62 138.3(2)
O4 Co2 O6 Na1 151.91(9)
O5 Co2 O6 Na1 -3.17(9)
N2 Co2 O6 Na1 -103.40(9)
O4 Co2 N2 C53 -103.11(17)
O6 Co2 N2 C53 130.93(17)
O5 Co2 N2 C53 25.21(18)
Na1 Co2 N2 C53 81.21(16)
O4 Co2 N2 C46 15.54(19)
O6 Co2 N2 C46 -110.42(18)
O5 Co2 N2 C46 143.86(17)
Na1 Co2 N2 C46 -160.14(16)
O4 Co2 N2 C60 137.08(18)
O6 Co2 N2 C60 11.12(19)
O5 Co2 N2 C60 -94.60(19)
Na1 Co2 N2 C60 -38.60(19)
C53 N2 C46 C47 58.3(3)
C60 N2 C46 C47 -179.6(2)
Co2 N2 C46 C47 -57.8(3)
N2 C46 C47 C52 -118.7(3)
N2 C46 C47 C48 61.3(4)
Co2 O4 C48 C47 -44.9(3)
Co2 O4 C48 C49 135.2(2)
C52 C47 C48 O4 178.3(3)
C46 C47 C48 O4 -1.7(4)
C52 C47 C48 C49 -1.8(4)
C46 C47 C48 C49 178.2(3)
O4 C48 C49 C50 -178.6(3)
C47 C48 C49 C50 1.5(4)
O4 C48 C49 C67 -0.6(4)
C47 C48 C49 C67 179.5(3)
C48 C49 C50 C51 -0.3(5)
C67 C49 C50 C51 -178.3(3)
C49 C50 C51 C52 -0.6(5)
C49 C50 C51 C71 177.2(3)
C50 C51 C52 C47 0.3(5)
C71 C51 C52 C47 -177.6(3)
C48 C47 C52 C51 0.9(4)
C46 C47 C52 C51 -179.1(3)
C46 N2 C53 C54 -177.9(2)
C60 N2 C53 C54 59.2(3)
Co2 N2 C53 C54 -61.7(3)
N2 C53 C54 C59 -119.4(3)
N2 C53 C54 C55 63.9(3)
Co2 O5 C55 C54 -24.0(4)
Na1 O5 C55 C54 -107.1(2)
Co2 O5 C55 C56 156.9(2)
Na1 O5 C55 C56 73.8(2)
Co2 O5 C55 Na1 83.08(15)
C59 C54 C55 O5 170.4(2)
C53 C54 C55 O5 -12.9(4)
C59 C54 C55 C56 -10.5(4)
C53 C54 C55 C56 166.2(2)
C59 C54 C55 Na1 97.8(3)
C53 C54 C55 Na1 -85.6(3)
O5 C55 C56 C57 -170.5(3)
C54 C55 C56 C57 10.4(4)
Na1 C55 C56 C57 -112.3(3)
O5 C55 C56 C75 14.5(4)
C54 C55 C56 C75 -164.6(3)
Na1 C55 C56 C75 72.6(3)
C55 C56 C57 C58 -3.6(4)
C75 C56 C57 C58 171.5(3)
C56 C57 C58 C59 -3.3(4)
C56 C57 C58 C79 175.3(3)
C55 C54 C59 C58 3.4(4)
C53 C54 C59 C58 -173.4(3)
C57 C58 C59 C54 3.5(4)
C79 C58 C59 C54 -175.2(3)
C53 N2 C60 C61 -169.9(2)
C46 N2 C60 C61 67.4(3)
Co2 N2 C60 C61 -51.8(3)
N2 C60 C61 C62 57.6(3)
N2 C60 C61 C66 -130.8(3)
Co2 O6 C62 C61 -42.3(3)
Na1 O6 C62 C61 77.8(3)
Co2 O6 C62 C63 138.6(2)
Na1 O6 C62 C63 -101.3(3)
C66 C61 C62 O6 -175.7(2)
C60 C61 C62 O6 -4.5(4)
C66 C61 C62 C63 3.4(4)
C60 C61 C62 C63 174.6(3)
O6 C62 C63 C64 174.6(2)
C61 C62 C63 C64 -4.5(4)
O6 C62 C63 C83 -4.7(4)
C61 C62 C63 C83 176.2(3)
C62 C63 C64 C65 2.7(4)
C83 C63 C64 C65 -178.0(3)
C63 C64 C65 C66 0.6(4)
C63 C64 C65 C87 -175.5(3)
C64 C65 C66 C61 -1.9(4)
C87 C65 C66 C61 174.1(3)
C62 C61 C66 C65 -0.1(4)
C60 C61 C66 C65 -171.7(3)
C50 C49 C67 C69 114.5(4)
C48 C49 C67 C69 -63.5(4)
C50 C49 C67 C70 -124.2(3)
C48 C49 C67 C70 57.9(4)
C50 C49 C67 C68 -4.0(5)
C48 C49 C67 C68 178.1(3)
C52 C51 C71 C73 -51.8(5)
C50 C51 C71 C73 130.5(5)
C52 C51 C71 C72A 100.8(15)
C50 C51 C71 C72A -76.9(15)
C52 C51 C71 C74 -174.5(4)
C50 C51 C71 C74 7.7(6)
C52 C51 C71 C73A -16.7(16)
C50 C51 C71 C73A 165.6(16)
C52 C51 C71 C72 69.1(4)
C50 C51 C71 C72 -108.6(4)
C52 C51 C71 C74A -125.3(14)
C50 C51 C71 C74A 57.0(15)
C57 C56 C75 C76 3.0(4)
C55 C56 C75 C76 177.9(3)
C57 C56 C75 C77 123.4(3)
C55 C56 C75 C77 -61.7(4)
C57 C56 C75 C78 -116.8(3)
C55 C56 C75 C78 58.1(4)
C59 C58 C79 C81 -171.0(4)
C57 C58 C79 C81 10.4(5)
C59 C58 C79 C80 66.4(4)
C57 C58 C79 C80 -112.2(3)
C59 C58 C79 C82 -52.5(4)
C57 C58 C79 C82 128.9(3)
C64 C63 C83 C85 119.3(3)
C62 C63 C83 C85 -61.4(4)
C64 C63 C83 C84 -0.2(4)
C62 C63 C83 C84 179.1(3)
C64 C63 C83 C86 -119.5(3)
C62 C63 C83 C86 59.7(4)
C66 C65 C87 C89 15.9(4)
C64 C65 C87 C89 -168.2(3)
C66 C65 C87 C88 137.1(3)
C64 C65 C87 C88 -47.0(4)
C66 C65 C87 C90 -103.7(4)
C64 C65 C87 C90 72.2(4)
C17 O3 Na1 O6 -137.5(2)
Co1 O3 Na1 O6 71.36(12)
C17 O3 Na1 O5 54.0(3)
Co1 O3 Na1 O5 -97.2(2)
C17 O3 Na1 C55 11.1(3)
Co1 O3 Na1 C55 -140.08(12)
C17 O3 Na1 Co2 -150.2(2)
Co1 O3 Na1 Co2 58.6(3)
C17 O3 Na1 Co1 151.2(3)
C62 O6 Na1 O3 54.4(2)
Co2 O6 Na1 O3 -173.36(9)
C62 O6 Na1 O5 -129.7(2)
Co2 O6 Na1 O5 2.45(7)
C62 O6 Na1 C55 -105.3(2)
Co2 O6 Na1 C55 26.86(9)
C62 O6 Na1 Co2 -132.2(2)
C62 O6 Na1 Co1 85.0(2)
Co2 O6 Na1 Co1 -142.84(6)
C55 O5 Na1 O3 -68.5(3)
Co2 O5 Na1 O3 167.6(2)
C55 O5 Na1 O6 121.41(16)
Co2 O5 Na1 O6 -2.45(7)
Co2 O5 Na1 C55 -123.86(17)
C55 O5 Na1 Co2 123.86(17)
C55 O5 Na1 Co1 -132.08(15)
Co2 O5 Na1 Co1 104.06(11)
O5 C55 Na1 O3 149.08(16)
C54 C55 Na1 O3 -98.1(2)
C56 C55 Na1 O3 25.4(2)
O5 C55 Na1 O6 -57.73(15)
C54 C55 Na1 O6 55.1(2)
C56 C55 Na1 O6 178.55(16)
C54 C55 Na1 O5 112.8(3)
C56 C55 Na1 O5 -123.7(2)
O5 C55 Na1 Co2 -38.09(12)
C54 C55 Na1 Co2 74.7(2)
C56 C55 Na1 Co2 -161.80(18)
O5 C55 Na1 Co1 98.6(2)
C54 C55 Na1 Co1 -148.55(18)
C56 C55 Na1 Co1 -25.1(3)
O4 Co2 Na1 O3 -66.4(3)
O6 Co2 Na1 O3 17.1(2)
O5 Co2 Na1 O3 -166.6(2)
N2 Co2 Na1 O3 102.6(2)
O4 Co2 Na1 O6 -83.53(19)
O5 Co2 Na1 O6 176.26(11)
N2 Co2 Na1 O6 85.52(10)
O4 Co2 Na1 O5 100.21(19)
O6 Co2 Na1 O5 -176.26(11)
N2 Co2 Na1 O5 -90.74(10)
O4 Co2 Na1 C55 127.66(19)
O6 Co2 Na1 C55 -148.81(10)
O5 Co2 Na1 C55 27.45(9)
N2 Co2 Na1 C55 -63.29(10)
O4 Co2 Na1 Co1 -27.5(2)
O6 Co2 Na1 Co1 56.01(9)
O5 Co2 Na1 Co1 -127.73(9)
N2 Co2 Na1 Co1 141.53(8)
O2 Co1 Na1 O3 85.27(14)
O1 Co1 Na1 O3 -165.14(11)
N1 Co1 Na1 O3 -66.78(12)
Na2 Co1 Na1 O3 162.56(10)
O2 Co1 Na1 O6 -36.10(13)
O3 Co1 Na1 O6 -121.37(12)
O1 Co1 Na1 O6 73.49(8)
N1 Co1 Na1 O6 171.85(9)
Na2 Co1 Na1 O6 41.19(8)
O2 Co1 Na1 O5 -134.26(14)
O3 Co1 Na1 O5 140.47(16)
O1 Co1 Na1 O5 -24.67(12)
N1 Co1 Na1 O5 73.69(13)
Na2 Co1 Na1 O5 -56.97(12)
O2 Co1 Na1 C55 168.60(18)
O3 Co1 Na1 C55 83.33(19)
O1 Co1 Na1 C55 -81.80(18)
N1 Co1 Na1 C55 16.55(19)
Na2 Co1 Na1 C55 -114.11(17)
O2 Co1 Na1 Co2 -70.23(12)
O3 Co1 Na1 Co2 -155.49(12)
O1 Co1 Na1 Co2 39.37(8)
N1 Co1 Na1 Co2 137.73(8)
Na2 Co1 Na1 Co2 7.07(8)
C3 O1 Na2 O7 19.5(2)
Co1 O1 Na2 O7 -107.91(10)
C3 O1 Na2 O8 -83.8(2)
Co1 O1 Na2 O8 148.83(11)
C3 O1 Na2 O2 129.9(2)
Co1 O1 Na2 O2 2.53(7)
C3 O1 Na2 C10 109.9(2)
Co1 O1 Na2 C10 -17.50(9)
C3 O1 Na2 Co1 127.4(2)
C10 O2 Na2 O7 -26.03(18)
Co1 O2 Na2 O7 101.06(10)
C10 O2 Na2 O8 97.1(2)
Co1 O2 Na2 O8 -135.85(15)
C10 O2 Na2 O1 -129.68(17)
Co1 O2 Na2 O1 -2.59(7)
Co1 O2 Na2 C10 127.09(18)
C10 O2 Na2 Co1 -127.09(18)
O2 C10 Na2 O7 156.16(17)
C9 C10 Na2 O7 43.4(2)
C11 C10 Na2 O7 -85.93(19)
O2 C10 Na2 O8 -114.57(19)
C9 C10 Na2 O8 132.6(2)
C11 C10 Na2 O8 3.3(3)
O2 C10 Na2 O1 48.92(16)
C9 C10 Na2 O1 -63.9(2)
C11 C10 Na2 O1 166.83(18)
C9 C10 Na2 O2 -112.8(3)
C11 C10 Na2 O2 117.9(3)
O2 C10 Na2 Co1 35.86(13)
C9 C10 Na2 Co1 -76.9(2)
C11 C10 Na2 Co1 153.8(2)
O2 Co1 Na2 O7 -96.47(11)
O3 Co1 Na2 O7 164.96(19)
O1 Co1 Na2 O7 87.52(11)
N1 Co1 Na2 O7 -3.66(11)
Na1 Co1 Na2 O7 132.09(8)
O2 Co1 Na2 O8 107.8(2)
O3 Co1 Na2 O8 9.2(3)
O1 Co1 Na2 O8 -68.3(2)
N1 Co1 Na2 O8 -159.4(2)
Na1 Co1 Na2 O8 -23.7(2)
O2 Co1 Na2 O1 176.01(11)
O3 Co1 Na2 O1 77.4(2)
N1 Co1 Na2 O1 -91.18(10)
Na1 Co1 Na2 O1 44.57(9)
O3 Co1 Na2 O2 -98.6(2)
O1 Co1 Na2 O2 -176.01(11)
N1 Co1 Na2 O2 92.81(10)
Na1 Co1 Na2 O2 -131.44(8)
O2 Co1 Na2 C10 -24.82(10)
O3 Co1 Na2 C10 -123.4(2)
O1 Co1 Na2 C10 159.17(10)
N1 Co1 Na2 C10 67.98(9)
Na1 Co1 Na2 C10 -156.26(7)
O8 Na2 O7 C91 -97.8(3)
O1 Na2 O7 C91 134.4(3)
O2 Na2 O7 C91 51.0(3)
C10 Na2 O7 C91 39.8(3)
Co1 Na2 O7 C91 92.9(3)
O8 Na2 O7 C94 74.0(3)
O1 Na2 O7 C94 -53.9(3)
O2 Na2 O7 C94 -137.2(3)
C10 Na2 O7 C94 -148.5(3)
Co1 Na2 O7 C94 -95.3(3)
C94 O7 C91 C92 37.0(4)
Na2 O7 C91 C92 -150.3(3)
O7 C91 C92 C93 -24.0(4)
C91 C92 C93 C94 2.8(4)
C91 O7 C94 C93 -35.2(4)
Na2 O7 C94 C93 151.3(3)
C92 C93 C94 O7 18.7(5)
O7 Na2 O8 C98 -159.1(4)
O1 Na2 O8 C98 -47.5(4)
O2 Na2 O8 C98 71.4(4)
C10 Na2 O8 C98 112.1(4)
Co1 Na2 O8 C98 -1.0(5)
O7 Na2 O8 C95 25.9(4)
O1 Na2 O8 C95 137.6(3)
O2 Na2 O8 C95 -103.6(4)
C10 Na2 O8 C95 -62.8(4)
Co1 Na2 O8 C95 -176.0(3)
C98 O8 C95 C96 26.4(6)
Na2 O8 C95 C96 -157.5(4)
O8 C95 C96 C97 -7.7(7)
C95 C96 C97 C98 -12.7(7)
C95 O8 C98 C97 -33.1(5)
Na2 O8 C98 C97 151.4(3)
C96 C97 C98 O8 28.5(6)
C116 C111 C112 C113 0.0(7)
C111 C112 C113 C114 -0.2(6)
C112 C113 C114 C115 0.4(6)
C113 C114 C115 C116 -0.3(7)
C112 C111 C116 C115 0.1(6)
C114 C115 C116 C111 0.1(7)
C126 C121 C122 C123 2.7(8)
C121 C122 C123 C124 -3.6(8)
C122 C123 C124 C125 1.4(8)
C123 C124 C125 C126 1.5(8)
C122 C121 C126 C125 0.3(9)
C124 C125 C126 C121 -2.4(8)
C136 C131 C132 C133 0.2(8)
C131 C132 C133 C134 0.0(8)
C132 C133 C134 C135 0.4(9)
C133 C134 C135 C136 -1.0(8)
C132 C131 C136 C135 -0.9(8)
C134 C135 C136 C131 1.3(7)
C146 C141 C142 C143 0.9(7)
C141 C142 C143 C144 -0.5(7)
C142 C143 C144 C145 -0.4(7)
C143 C144 C145 C146 0.8(7)
C142 C141 C146 C145 -0.5(7)
C144 C145 C146 C141 -0.4(7)
